data_4124265
loop_
_publ_author_name
'Roberts, Derrick A.'
'Pilgrim, Ben S.'
'Cooper, Jonathan D.'
'Ronson, Tanya K.'
'Zarra, Salvatore'
'Nitschke, Jonathan R.'

_publ_section_title
;
 Post-assembly Modification of Tetrazine-Edged Fe(II)4L6 Tetrahedra.
;
_journal_issue 32
_journal_name_full 'Journal of the American Chemical Society'
_journal_page_first 10068
_journal_page_last 10071
_journal_paper_doi 10.1021/jacs.5b05080
_journal_volume 137
_journal_year 2015
_chemical_formula_moiety 'C180 H144 Fe4 N36, 6(C2 F6 N O4 S2), 2(B F4), 9.5(C2 H3 N)'
_chemical_formula_sum 'C211 H172.5 B2 F44 Fe4 N51.5 O24 S12'
_chemical_formula_weight 5279.23
_space_group_crystal_system monoclinic
_space_group_IT_number 14
_space_group_name_Hall '-P 2yn'
_space_group_name_H-M_alt 'P 1 21/n 1'
_symmetry_space_group_name_Hall '-P 2yn'
_symmetry_space_group_name_H-M 'P 1 21/n 1'
_atom_sites_solution_hydrogens geom
_audit_creation_method SHELXL-2014/6
_cell_angle_alpha 90
_cell_angle_beta 90.871(2)
_cell_angle_gamma 90
_cell_formula_units_Z 4
_cell_length_a 25.1666(11)
_cell_length_b 25.5055(9)
_cell_length_c 37.0688(15)
_cell_measurement_reflns_used 9890
_cell_measurement_temperature 180(2)
_cell_measurement_theta_max 79.031
_cell_measurement_theta_min 5.457
_cell_volume 23791.2(16)
_computing_cell_refinement 'Bruker SAINT'
_computing_data_collection 'Bruker APEX2'
_computing_data_reduction 'Bruker SAINT'
_computing_structure_refinement 'SHELXL-2014/6 (Sheldrick, 2014)'
_computing_structure_solution 'SHELXT (Sheldrick, 2014)'
_diffrn_ambient_temperature 180(2)
_diffrn_measured_fraction_theta_full 0.991
_diffrn_measured_fraction_theta_max 0.996
_diffrn_measurement_device_type 'Bruker APEX-II CCD'
_diffrn_measurement_method '\f and \w scans'
_diffrn_radiation_monochromator graphite
_diffrn_radiation_source 'sealed tube'
_diffrn_radiation_type CuK\a
_diffrn_radiation_wavelength 1.54178
_diffrn_reflns_av_R_equivalents 0.0588
_diffrn_reflns_av_unetI/netI 0.0857
_diffrn_reflns_Laue_measured_fraction_full 0.991
_diffrn_reflns_Laue_measured_fraction_max 0.996
_diffrn_reflns_limit_h_max 19
_diffrn_reflns_limit_h_min -20
_diffrn_reflns_limit_k_max 15
_diffrn_reflns_limit_k_min -21
_diffrn_reflns_limit_l_max 30
_diffrn_reflns_limit_l_min -30
_diffrn_reflns_number 63012
_diffrn_reflns_point_group_measured_fraction_full 0.991
_diffrn_reflns_point_group_measured_fraction_max 0.996
_diffrn_reflns_theta_full 40.057
_diffrn_reflns_theta_max 39.967
_diffrn_reflns_theta_min 2.384
_diffrn_standards_number 0
_exptl_absorpt_coefficient_mu 3.849
_exptl_absorpt_correction_T_max 0.7479
_exptl_absorpt_correction_T_min 0.6039
_exptl_absorpt_correction_type multi-scan
_exptl_absorpt_process_details SADABS
_exptl_crystal_colour purple
_exptl_crystal_density_diffrn 1.474
_exptl_crystal_description needle
_exptl_crystal_F_000 10772
_exptl_crystal_size_max 0.269
_exptl_crystal_size_mid 0.043
_exptl_crystal_size_min 0.016
_refine_diff_density_max 0.698
_refine_diff_density_min -0.693
_refine_diff_density_rms 0.094
_refine_ls_extinction_method none
_refine_ls_goodness_of_fit_ref 1.042
_refine_ls_hydrogen_treatment constr
_refine_ls_matrix_type full
_refine_ls_number_parameters 3096
_refine_ls_number_reflns 14345
_refine_ls_number_restraints 7005
_refine_ls_restrained_S_all 0.927
_refine_ls_R_factor_all 0.1357
_refine_ls_R_factor_gt 0.0896
_refine_ls_shift/su_max 0.000
_refine_ls_shift/su_mean 0.000
_refine_ls_structure_factor_coef Fsqd
_refine_ls_weighting_details 'w=1/[\s^2^(Fo^2^)+(0.1468P)^2^+149.7923P] where P=(Fo^2^+2Fc^2^)/3'
_refine_ls_weighting_scheme calc
_refine_ls_wR_factor_gt 0.2245
_refine_ls_wR_factor_ref 0.2510
_reflns_Friedel_coverage 0.000
_reflns_number_gt 9391
_reflns_number_total 14345
_reflns_threshold_expression 'I > 2\s(I)'
_cod_data_source_file ja5b05080_si_002.cif
_cod_data_source_block jn1438_sq_d
_cod_depositor_comments 'Adding full bibliography for 4124264--4124265.cif.'
_cod_original_formula_sum 'C211 H172.50 B2 F44 Fe4 N51.50 O24 S12'
_cod_database_code 4124265
_shelx_space_group_comment
;
The symmetry employed for this shelxl refinement is uniquely defined
by the following loop, which should always be used as a source of
symmetry information in preference to the above space-group names.
They are only intended as comments.
;
_shelx_estimated_absorpt_t_min 0.424
_shelx_estimated_absorpt_t_max 0.941
_shelxl_version_number 2014/6

loop_
_space_group_symop_operation_xyz
'x, y, z'
'-x+1/2, y+1/2, -z+1/2'
'-x, -y, -z'
'x-1/2, -y-1/2, z-1/2'

loop_
_atom_site_label
_atom_site_type_symbol
_atom_site_fract_x
_atom_site_fract_y
_atom_site_fract_z
_atom_site_U_iso_or_equiv
_atom_site_adp_type
_atom_site_occupancy
_atom_site_site_symmetry_order
_atom_site_calc_flag
_atom_site_refinement_flags_posn
_atom_site_refinement_flags_adp
_atom_site_refinement_flags_occupancy
_atom_site_disorder_assembly
_atom_site_disorder_group
Fe1 Fe 0.38861(9) 0.64045(8) 0.56045(5) 0.0242(7) Uani 1 1 d . . . . .
Fe2 Fe 0.61819(8) 0.42226(8) 0.84477(5) 0.0243(7) Uani 1 1 d . . . . .
Fe3 Fe 0.47334(8) 0.91983(8) 0.85001(5) 0.0234(7) Uani 1 1 d . . . . .
Fe4 Fe 0.10669(8) 0.54938(8) 0.85144(5) 0.0251(7) Uani 1 1 d . . . . .
N1 N 0.4342(4) 0.6848(4) 0.5302(2) 0.021(3) Uani 1 1 d D U . . .
N2 N 0.4570(4) 0.6290(4) 0.5856(3) 0.023(3) Uani 1 1 d D U . . .
N3 N 0.5711(4) 0.4216(4) 0.8018(2) 0.023(3) Uani 1 1 d D U . . .
N4 N 0.5924(5) 0.3493(4) 0.8475(3) 0.037(3) Uani 1 1 d D U . . .
N5 N 0.4833(4) 0.5317(4) 0.6718(3) 0.036(3) Uani 1 1 d D U . . .
N6 N 0.4857(4) 0.4979(4) 0.6991(3) 0.036(3) Uani 1 1 d D U . . .
C1 C 0.4195(5) 0.7134(5) 0.4980(3) 0.028(3) Uani 1 1 d D U . . .
C2 C 0.4422(5) 0.7010(5) 0.4656(3) 0.039(3) Uani 1 1 d D U . . .
H2 H 0.4676 0.6735 0.4645 0.047 Uiso 1 1 calc R U . . .
C3 C 0.4282(6) 0.7286(5) 0.4343(3) 0.046(3) Uani 1 1 d D U . . .
H3 H 0.4444 0.7199 0.4121 0.055 Uiso 1 1 calc R U . . .
C4 C 0.3917(6) 0.7676(5) 0.4354(3) 0.043(3) Uani 1 1 d D U . . .
C5 C 0.3692(5) 0.7799(5) 0.4678(3) 0.041(3) Uani 1 1 d D U . . .
H5 H 0.3434 0.8070 0.4688 0.049 Uiso 1 1 calc R U . . .
C6 C 0.3833(5) 0.7533(5) 0.4992(3) 0.034(3) Uani 1 1 d D U . . .
H6 H 0.3679 0.7629 0.5215 0.041 Uiso 1 1 calc R U . . .
C7 C 0.3742(6) 0.7979(6) 0.4023(3) 0.059(5) Uani 1 1 d D U . . .
H7A H 0.4045 0.8026 0.3863 0.089 Uiso 1 1 calc R U . . .
H7B H 0.3607 0.8323 0.4095 0.089 Uiso 1 1 calc R U . . .
H7C H 0.3460 0.7785 0.3895 0.089 Uiso 1 1 calc R U . . .
C8 C 0.4828(5) 0.6858(5) 0.5400(3) 0.022(3) Uani 1 1 d D U . . .
H8 H 0.5081 0.7052 0.5268 0.026 Uiso 1 1 calc R U . . .
C9 C 0.4984(5) 0.6568(5) 0.5720(3) 0.025(3) Uani 1 1 d D U . . .
C10 C 0.5483(5) 0.6565(5) 0.5877(3) 0.033(3) Uani 1 1 d D U . . .
H10 H 0.5765 0.6763 0.5778 0.039 Uiso 1 1 calc R U . . .
C11 C 0.5565(5) 0.6266(5) 0.6183(3) 0.038(3) Uani 1 1 d D U . . .
H11 H 0.5904 0.6267 0.6299 0.045 Uiso 1 1 calc R U . . .
C12 C 0.5164(5) 0.5968(5) 0.6323(3) 0.031(3) Uani 1 1 d D U . . .
C13 C 0.4665(5) 0.5995(5) 0.6149(3) 0.025(3) Uani 1 1 d D U . . .
H13 H 0.4381 0.5795 0.6244 0.030 Uiso 1 1 calc R U . . .
C14 C 0.5232(5) 0.5636(5) 0.6648(3) 0.035(3) Uani 1 1 d D U . . .
C15 C 0.5686(5) 0.5645(5) 0.6861(3) 0.042(3) Uani 1 1 d D U . . .
H15 H 0.5967 0.5884 0.6816 0.051 Uiso 1 1 calc R U . . .
C16 C 0.5715(5) 0.5297(5) 0.7138(4) 0.044(3) Uani 1 1 d D U . . .
H16 H 0.6021 0.5286 0.7292 0.053 Uiso 1 1 calc R U . . .
C17 C 0.5297(5) 0.4961(5) 0.7195(3) 0.037(3) Uani 1 1 d D U . . .
C18 C 0.5652(5) 0.4591(5) 0.7768(3) 0.027(3) Uani 1 1 d D U . . .
H18 H 0.5859 0.4901 0.7790 0.032 Uiso 1 1 calc R U . . .
C19 C 0.5300(5) 0.4547(5) 0.7476(3) 0.033(3) Uani 1 1 d D U . . .
C20 C 0.4986(5) 0.4107(5) 0.7453(3) 0.037(3) Uani 1 1 d D U . . .
H20 H 0.4732 0.4070 0.7262 0.045 Uiso 1 1 calc R U . . .
C21 C 0.5046(5) 0.3720(5) 0.7708(3) 0.041(3) Uani 1 1 d D U . . .
H21 H 0.4830 0.3415 0.7696 0.050 Uiso 1 1 calc R U . . .
C22 C 0.5418(5) 0.3771(5) 0.7983(3) 0.030(3) Uani 1 1 d D U . . .
C23 C 0.5549(5) 0.3379(5) 0.8244(3) 0.037(3) Uani 1 1 d D U . . .
H23 H 0.5371 0.3051 0.8249 0.044 Uiso 1 1 calc R U . . .
C24 C 0.6094(6) 0.3098(5) 0.8731(4) 0.058(3) Uani 1 1 d D U . . .
C25 C 0.5846(7) 0.3044(6) 0.9055(4) 0.090(4) Uani 1 1 d D U . . .
H25 H 0.5563 0.3272 0.9117 0.108 Uiso 1 1 calc R U . . .
C26 C 0.6012(8) 0.2647(7) 0.9293(4) 0.106(4) Uani 1 1 d D U . . .
H26 H 0.5819 0.2588 0.9507 0.127 Uiso 1 1 calc R U . . .
C27 C 0.6443(8) 0.2348(7) 0.9225(4) 0.096(4) Uani 1 1 d D U . . .
C28 C 0.6663(7) 0.2384(6) 0.8901(4) 0.085(4) Uani 1 1 d D U . . .
H28 H 0.6939 0.2148 0.8839 0.102 Uiso 1 1 calc R U . . .
C29 C 0.6498(6) 0.2758(6) 0.8653(4) 0.070(4) Uani 1 1 d D U . . .
H29 H 0.6667 0.2780 0.8426 0.084 Uiso 1 1 calc R U . . .
C30 C 0.6629(9) 0.1938(7) 0.9496(5) 0.133(7) Uani 1 1 d D U . . .
H30A H 0.6891 0.1708 0.9383 0.200 Uiso 1 1 calc R U . . .
H30B H 0.6325 0.1729 0.9573 0.200 Uiso 1 1 calc R U . . .
H30C H 0.6792 0.2112 0.9705 0.200 Uiso 1 1 calc R U . . .
N7 N 0.3985(4) 0.5756(4) 0.5325(2) 0.028(3) Uani 1 1 d D U . . .
N8 N 0.3495(4) 0.5911(4) 0.5917(2) 0.022(2) Uani 1 1 d D U . . .
N9 N 0.1110(4) 0.5876(4) 0.8052(3) 0.027(3) Uani 1 1 d D U . . .
N10 N 0.0433(4) 0.5941(4) 0.8564(3) 0.025(3) Uani 1 1 d D U . . .
N11 N 0.2237(5) 0.5467(4) 0.6811(3) 0.049(3) Uani 1 1 d D U . . .
N12 N 0.1892(5) 0.5588(4) 0.7071(3) 0.049(3) Uani 1 1 d D U . . .
C31 C 0.4268(5) 0.5690(5) 0.4991(3) 0.035(3) Uani 1 1 d D U . . .
C32 C 0.4811(5) 0.5719(5) 0.4987(3) 0.040(3) Uani 1 1 d D U . . .
H32 H 0.5007 0.5773 0.5205 0.048 Uiso 1 1 calc R U . . .
C33 C 0.5074(6) 0.5668(5) 0.4662(3) 0.048(3) Uani 1 1 d D U . . .
H33 H 0.5451 0.5694 0.4662 0.058 Uiso 1 1 calc R U . . .
C34 C 0.4814(6) 0.5582(6) 0.4346(3) 0.056(3) Uani 1 1 d D U . . .
C35 C 0.4274(6) 0.5544(6) 0.4356(4) 0.061(3) Uani 1 1 d D U . . .
H35 H 0.4081 0.5477 0.4138 0.073 Uiso 1 1 calc R U . . .
C36 C 0.3996(6) 0.5601(6) 0.4676(3) 0.053(3) Uani 1 1 d D U . . .
H36 H 0.3620 0.5577 0.4675 0.063 Uiso 1 1 calc R U . . .
C37 C 0.5097(7) 0.5545(7) 0.3990(4) 0.087(5) Uani 1 1 d D U . . .
H37A H 0.5360 0.5828 0.3975 0.130 Uiso 1 1 calc R U . . .
H37B H 0.4838 0.5579 0.3792 0.130 Uiso 1 1 calc R U . . .
H37C H 0.5278 0.5206 0.3974 0.130 Uiso 1 1 calc R U . . .
C38 C 0.3771(5) 0.5347(5) 0.5464(3) 0.030(3) Uani 1 1 d D U . . .
H38 H 0.3804 0.5013 0.5353 0.036 Uiso 1 1 calc R U . . .
C39 C 0.3481(5) 0.5409(5) 0.5793(3) 0.030(3) Uani 1 1 d D U . . .
C40 C 0.3210(5) 0.5016(5) 0.5967(3) 0.041(3) Uani 1 1 d D U . . .
H40 H 0.3218 0.4666 0.5880 0.049 Uiso 1 1 calc R U . . .
C41 C 0.2927(5) 0.5141(5) 0.6268(3) 0.041(3) Uani 1 1 d D U . . .
H41 H 0.2739 0.4875 0.6391 0.049 Uiso 1 1 calc R U . . .
C42 C 0.2912(5) 0.5650(5) 0.6393(3) 0.032(3) Uani 1 1 d D U . . .
C43 C 0.3210(5) 0.6025(5) 0.6209(3) 0.026(3) Uani 1 1 d D U . . .
H43 H 0.3210 0.6376 0.6295 0.031 Uiso 1 1 calc R U . . .
C44 C 0.2580(5) 0.5812(5) 0.6701(3) 0.042(3) Uani 1 1 d D U . . .
C45 C 0.2630(6) 0.6290(5) 0.6872(4) 0.058(3) Uani 1 1 d D U . . .
H45 H 0.2904 0.6527 0.6808 0.070 Uiso 1 1 calc R U . . .
C46 C 0.2281(6) 0.6412(5) 0.7133(4) 0.057(3) Uani 1 1 d D U . . .
H46 H 0.2303 0.6739 0.7256 0.069 Uiso 1 1 calc R U . . .
C47 C 0.1892(5) 0.6052(5) 0.7217(3) 0.040(3) Uani 1 1 d D U . . .
C48 C 0.1471(5) 0.5819(5) 0.7792(3) 0.026(3) Uani 1 1 d D U . . .
H48 H 0.1730 0.5550 0.7817 0.031 Uiso 1 1 calc R U . . .
C49 C 0.1482(5) 0.6133(5) 0.7489(3) 0.033(3) Uani 1 1 d D U . . .
C50 C 0.1093(5) 0.6514(5) 0.7448(4) 0.046(3) Uani 1 1 d D U . . .
H50 H 0.1084 0.6730 0.7240 0.056 Uiso 1 1 calc R U . . .
C51 C 0.0719(6) 0.6575(5) 0.7713(3) 0.047(3) Uani 1 1 d D U . . .
H51 H 0.0455 0.6840 0.7691 0.056 Uiso 1 1 calc R U . . .
C52 C 0.0731(5) 0.6249(5) 0.8011(3) 0.033(3) Uani 1 1 d D U . . .
C53 C 0.0366(5) 0.6274(5) 0.8304(3) 0.032(3) Uani 1 1 d D U . . .
H53 H 0.0087 0.6525 0.8307 0.038 Uiso 1 1 calc R U . . .
C54 C 0.0070(5) 0.5945(5) 0.8861(3) 0.028(3) Uani 1 1 d D U . . .
C55 C 0.0188(5) 0.6232(5) 0.9166(3) 0.036(3) Uani 1 1 d D U . . .
H55 H 0.0497 0.6445 0.9178 0.043 Uiso 1 1 calc R U . . .
C56 C -0.0154(5) 0.6204(5) 0.9458(3) 0.039(3) Uani 1 1 d D U . . .
H56 H -0.0068 0.6392 0.9673 0.047 Uiso 1 1 calc R U . . .
C57 C -0.0607(5) 0.5915(5) 0.9444(3) 0.039(3) Uani 1 1 d D U . . .
C58 C -0.0735(5) 0.5669(5) 0.9126(3) 0.037(3) Uani 1 1 d D U . . .
H58 H -0.1065 0.5489 0.9106 0.044 Uiso 1 1 calc R U . . .
C59 C -0.0398(5) 0.5672(5) 0.8832(3) 0.033(3) Uani 1 1 d D U . . .
H59 H -0.0490 0.5489 0.8617 0.040 Uiso 1 1 calc R U . . .
C60 C -0.0971(6) 0.5866(6) 0.9765(3) 0.061(5) Uani 1 1 d D U . . .
H60A H -0.0892 0.5539 0.9894 0.091 Uiso 1 1 calc R U . . .
H60B H -0.1342 0.5864 0.9681 0.091 Uiso 1 1 calc R U . . .
H60C H -0.0913 0.6165 0.9928 0.091 Uiso 1 1 calc R U . . .
N13 N 0.3193(4) 0.6603(4) 0.5386(2) 0.027(3) Uani 1 1 d D U . . .
N14 N 0.3710(4) 0.7012(4) 0.5909(2) 0.021(2) Uani 1 1 d D U . . .
N15 N 0.5073(4) 0.8974(4) 0.8051(2) 0.018(2) Uani 1 1 d D U . . .
N16 N 0.5470(4) 0.9412(4) 0.8616(2) 0.020(3) Uani 1 1 d D U . . .
N17 N 0.4016(4) 0.8197(4) 0.6886(3) 0.028(3) Uani 1 1 d D U . . .
N18 N 0.4322(4) 0.8411(4) 0.7145(3) 0.028(3) Uani 1 1 d D U . . .
C61 C 0.2938(6) 0.6351(5) 0.5084(3) 0.042(3) Uani 1 1 d D U . . .
C62 C 0.2964(6) 0.6547(6) 0.4739(3) 0.062(4) Uani 1 1 d D U . . .
H62 H 0.3143 0.6869 0.4695 0.075 Uiso 1 1 calc R U . . .
C63 C 0.2729(6) 0.6275(6) 0.4453(4) 0.070(4) Uani 1 1 d D U . . .
H63 H 0.2761 0.6412 0.4216 0.084 Uiso 1 1 calc R U . . .
C64 C 0.2458(6) 0.5823(6) 0.4500(3) 0.064(4) Uani 1 1 d D U . . .
C65 C 0.2434(6) 0.5630(6) 0.4843(3) 0.058(4) Uani 1 1 d D U . . .
H65 H 0.2253 0.5310 0.4886 0.069 Uiso 1 1 calc R U . . .
C66 C 0.2669(6) 0.5894(5) 0.5130(3) 0.049(3) Uani 1 1 d D U . . .
H66 H 0.2643 0.5752 0.5366 0.059 Uiso 1 1 calc R U . . .
C67 C 0.2214(7) 0.5529(7) 0.4183(4) 0.082(5) Uani 1 1 d D U . . .
H67A H 0.1934 0.5744 0.4071 0.122 Uiso 1 1 calc R U . . .
H67B H 0.2061 0.5199 0.4268 0.122 Uiso 1 1 calc R U . . .
H67C H 0.2489 0.5454 0.4006 0.122 Uiso 1 1 calc R U . . .
C68 C 0.2950(5) 0.6969(5) 0.5547(3) 0.027(3) Uani 1 1 d D U . . .
H68 H 0.2601 0.7070 0.5475 0.032 Uiso 1 1 calc R U . . .
C69 C 0.3223(5) 0.7227(5) 0.5844(3) 0.023(3) Uani 1 1 d D U . . .
C70 C 0.3035(5) 0.7634(5) 0.6051(3) 0.030(3) Uani 1 1 d D U . . .
H70 H 0.2684 0.7763 0.6011 0.036 Uiso 1 1 calc R U . . .
C71 C 0.3352(5) 0.7850(5) 0.6312(3) 0.029(3) Uani 1 1 d D U . . .
H71 H 0.3223 0.8133 0.6453 0.035 Uiso 1 1 calc R U . . .
C72 C 0.3855(5) 0.7660(5) 0.6373(3) 0.026(3) Uani 1 1 d D U . . .
C73 C 0.4016(5) 0.7230(4) 0.6164(3) 0.023(3) Uani 1 1 d D U . . .
H73 H 0.4360 0.7088 0.6207 0.028 Uiso 1 1 calc R U . . .
C74 C 0.4229(5) 0.7874(5) 0.6647(3) 0.028(3) Uani 1 1 d D U . . .
C75 C 0.4764(5) 0.7767(5) 0.6659(3) 0.040(3) Uani 1 1 d D U . . .
H75 H 0.4916 0.7547 0.6482 0.048 Uiso 1 1 calc R U . . .
C76 C 0.5077(5) 0.7977(5) 0.6926(3) 0.038(3) Uani 1 1 d D U . . .
H76 H 0.5445 0.7899 0.6944 0.045 Uiso 1 1 calc R U . . .
C77 C 0.4836(5) 0.8306(5) 0.7169(3) 0.026(3) Uani 1 1 d D U . . .
C78 C 0.4842(5) 0.8746(4) 0.7763(3) 0.018(3) Uani 1 1 d D U . . .
H78 H 0.4467 0.8708 0.7760 0.022 Uiso 1 1 calc R U . . .
C79 C 0.5122(5) 0.8561(5) 0.7470(3) 0.022(3) Uani 1 1 d D U . . .
C80 C 0.5669(5) 0.8626(5) 0.7477(3) 0.029(3) Uani 1 1 d D U . . .
H80 H 0.5875 0.8500 0.7283 0.034 Uiso 1 1 calc R U . . .
C81 C 0.5913(5) 0.8875(5) 0.7765(3) 0.027(3) Uani 1 1 d D U . . .
H81 H 0.6287 0.8930 0.7769 0.032 Uiso 1 1 calc R U . . .
C82 C 0.5607(5) 0.9043(5) 0.8050(3) 0.022(3) Uani 1 1 d D U . . .
C83 C 0.5811(5) 0.9289(4) 0.8373(3) 0.018(3) Uani 1 1 d D U . . .
H83 H 0.6179 0.9357 0.8406 0.022 Uiso 1 1 calc R U . . .
C84 C 0.5663(5) 0.9662(5) 0.8939(3) 0.027(3) Uani 1 1 d D U . . .
C85 C 0.5711(5) 0.9377(5) 0.9255(3) 0.035(3) Uani 1 1 d D U . . .
H85 H 0.5614 0.9017 0.9260 0.042 Uiso 1 1 calc R U . . .
C86 C 0.5902(6) 0.9621(5) 0.9567(3) 0.040(3) Uani 1 1 d D U . . .
H86 H 0.5931 0.9427 0.9785 0.048 Uiso 1 1 calc R U . . .
C87 C 0.6048(6) 1.0139(5) 0.9561(3) 0.041(3) Uani 1 1 d D U . . .
C88 C 0.5997(6) 1.0412(5) 0.9246(3) 0.041(3) Uani 1 1 d D U . . .
H88 H 0.6094 1.0772 0.9242 0.049 Uiso 1 1 calc R U . . .
C89 C 0.5810(5) 1.0181(5) 0.8932(3) 0.036(3) Uani 1 1 d D U . . .
H89 H 0.5783 1.0377 0.8715 0.043 Uiso 1 1 calc R U . . .
C90 C 0.6257(6) 1.0409(6) 0.9902(3) 0.058(5) Uani 1 1 d D U . . .
H90A H 0.6162 1.0202 1.0113 0.087 Uiso 1 1 calc R U . . .
H90B H 0.6100 1.0760 0.9919 0.087 Uiso 1 1 calc R U . . .
H90C H 0.6645 1.0440 0.9891 0.087 Uiso 1 1 calc R U . . .
N19 N 0.6802(4) 0.4074(4) 0.8143(3) 0.027(3) Uani 1 1 d D U . . .
N20 N 0.6410(4) 0.4956(4) 0.8353(3) 0.022(2) Uani 1 1 d D U . . .
N21 N 0.4863(4) 0.8516(4) 0.8733(3) 0.026(3) Uani 1 1 d D U . . .
N22 N 0.4442(4) 0.9351(4) 0.8974(3) 0.033(3) Uani 1 1 d D U . . .
N23 N 0.5918(5) 0.6422(4) 0.8749(3) 0.046(3) Uani 1 1 d D U . . .
N24 N 0.5640(5) 0.6838(4) 0.8865(3) 0.046(3) Uani 1 1 d D U . . .
C91 C 0.6985(5) 0.3569(4) 0.8021(4) 0.035(3) Uani 1 1 d D U . . .
C92 C 0.6674(5) 0.3281(5) 0.7784(4) 0.044(3) Uani 1 1 d D U . . .
H92 H 0.6345 0.3416 0.7697 0.053 Uiso 1 1 calc R U . . .
C93 C 0.6851(6) 0.2791(5) 0.7676(4) 0.053(3) Uani 1 1 d D U . . .
H93 H 0.6630 0.2591 0.7518 0.063 Uiso 1 1 calc R U . . .
C94 C 0.7325(6) 0.2586(5) 0.7785(4) 0.054(3) Uani 1 1 d D U . . .
C95 C 0.7639(6) 0.2883(5) 0.8012(4) 0.049(3) Uani 1 1 d D U . . .
H95 H 0.7979 0.2758 0.8085 0.058 Uiso 1 1 calc R U . . .
C96 C 0.7459(5) 0.3372(5) 0.8137(4) 0.043(3) Uani 1 1 d D U . . .
H96 H 0.7672 0.3566 0.8304 0.052 Uiso 1 1 calc R U . . .
C97 C 0.7505(7) 0.2047(5) 0.7664(5) 0.077(5) Uani 1 1 d D U . . .
H97A H 0.7195 0.1840 0.7588 0.115 Uiso 1 1 calc R U . . .
H97B H 0.7689 0.1870 0.7865 0.115 Uiso 1 1 calc R U . . .
H97C H 0.7748 0.2084 0.7462 0.115 Uiso 1 1 calc R U . . .
C98 C 0.7029(5) 0.4479(4) 0.8016(3) 0.024(3) Uani 1 1 d D U . . .
H98 H 0.7325 0.4449 0.7861 0.029 Uiso 1 1 calc R U . . .
C99 C 0.6819(5) 0.4986(4) 0.8114(3) 0.023(3) Uani 1 1 d D U . . .
C100 C 0.6980(5) 0.5454(4) 0.7965(3) 0.027(3) Uani 1 1 d D U . . .
H100 H 0.7269 0.5465 0.7803 0.032 Uiso 1 1 calc R U . . .
C101 C 0.6714(5) 0.5904(5) 0.8058(3) 0.031(3) Uani 1 1 d D U . . .
H101 H 0.6806 0.6228 0.7949 0.037 Uiso 1 1 calc R U . . .
C102 C 0.6316(5) 0.5887(4) 0.8306(3) 0.029(3) Uani 1 1 d D U . . .
C103 C 0.6182(5) 0.5403(4) 0.8454(3) 0.026(3) Uani 1 1 d D U . . .
H103 H 0.5919 0.5391 0.8635 0.031 Uiso 1 1 calc R U . . .
C104 C 0.6015(5) 0.6362(5) 0.8406(3) 0.036(3) Uani 1 1 d D U . . .
C105 C 0.5841(6) 0.6716(5) 0.8152(3) 0.044(3) Uani 1 1 d D U . . .
H105 H 0.5923 0.6672 0.7904 0.052 Uiso 1 1 calc R U . . .
C106 C 0.5545(6) 0.7135(5) 0.8266(3) 0.042(3) Uani 1 1 d D U . . .
H106 H 0.5399 0.7378 0.8097 0.051 Uiso 1 1 calc R U . . .
C107 C 0.5467(5) 0.7193(5) 0.8629(3) 0.037(3) Uani 1 1 d D U . . .
C108 C 0.5100(5) 0.8092(4) 0.8601(3) 0.026(3) Uani 1 1 d D U . . .
H108 H 0.5227 0.8108 0.8362 0.031 Uiso 1 1 calc R U . . .
C109 C 0.5173(5) 0.7631(4) 0.8790(3) 0.033(3) Uani 1 1 d D U . . .
C110 C 0.4952(6) 0.7596(5) 0.9131(3) 0.043(3) Uani 1 1 d D U . . .
H110 H 0.4969 0.7278 0.9264 0.052 Uiso 1 1 calc R U . . .
C111 C 0.4708(6) 0.8032(5) 0.9271(3) 0.044(3) Uani 1 1 d D U . . .
H111 H 0.4567 0.8019 0.9507 0.053 Uiso 1 1 calc R U . . .
C112 C 0.4668(5) 0.8486(4) 0.9072(3) 0.033(3) Uani 1 1 d D U . . .
C113 C 0.4441(5) 0.8966(4) 0.9198(4) 0.035(3) Uani 1 1 d D U . . .
H113 H 0.4298 0.8998 0.9433 0.042 Uiso 1 1 calc R U . . .
C114 C 0.4225(5) 0.9845(5) 0.9095(4) 0.040(3) Uani 1 1 d D U . . .
C115 C 0.4510(6) 1.0171(5) 0.9323(4) 0.050(3) Uani 1 1 d D U . . .
H115 H 0.4855 1.0072 0.9405 0.061 Uiso 1 1 calc R U . . .
C116 C 0.4291(6) 1.0647(5) 0.9432(4) 0.057(3) Uani 1 1 d D U . . .
H116 H 0.4494 1.0874 0.9585 0.068 Uiso 1 1 calc R U . . .
C117 C 0.3792(6) 1.0794(5) 0.9324(4) 0.060(3) Uani 1 1 d D U . . .
C118 C 0.3511(6) 1.0460(5) 0.9108(4) 0.057(3) Uani 1 1 d D U . . .
H118 H 0.3160 1.0553 0.9036 0.069 Uiso 1 1 calc R U . . .
C119 C 0.3721(5) 0.9986(5) 0.8990(4) 0.049(3) Uani 1 1 d D U . . .
H119 H 0.3515 0.9762 0.8838 0.059 Uiso 1 1 calc R U . . .
C120 C 0.3563(7) 1.1309(5) 0.9459(5) 0.087(5) Uani 1 1 d D U . . .
H12A H 0.3264 1.1414 0.9303 0.130 Uiso 1 1 calc R U . . .
H12B H 0.3839 1.1581 0.9454 0.130 Uiso 1 1 calc R U . . .
H12C H 0.3440 1.1264 0.9706 0.130 Uiso 1 1 calc R U . . .
N25 N 0.1031(4) 0.5211(4) 0.9008(3) 0.028(3) Uani 1 1 d D U . . .
N26 N 0.1504(4) 0.6025(4) 0.8776(3) 0.027(3) Uani 1 1 d D U . . .
N27 N 0.4002(4) 0.9005(4) 0.8338(3) 0.023(3) Uani 1 1 d D U . . .
N28 N 0.4528(4) 0.9861(4) 0.8267(3) 0.026(3) Uani 1 1 d D U . . .
N29 N 0.2766(4) 0.7401(4) 0.8843(3) 0.037(3) Uani 1 1 d D U . . .
N30 N 0.3049(4) 0.7808(4) 0.8709(3) 0.037(3) Uani 1 1 d D U . . .
C121 C 0.0781(5) 0.4729(4) 0.9121(3) 0.028(3) Uani 1 1 d D U . . .
C122 C 0.0323(5) 0.4741(5) 0.9320(3) 0.032(3) Uani 1 1 d D U . . .
H122 H 0.0166 0.5068 0.9381 0.039 Uiso 1 1 calc R U . . .
C123 C 0.0092(5) 0.4276(5) 0.9430(3) 0.035(3) Uani 1 1 d D U . . .
H123 H -0.0225 0.4290 0.9566 0.042 Uiso 1 1 calc R U . . .
C124 C 0.0305(5) 0.3804(5) 0.9351(4) 0.032(3) Uani 1 1 d D U . . .
C125 C 0.0775(5) 0.3794(5) 0.9166(3) 0.036(3) Uani 1 1 d D U . . .
H125 H 0.0938 0.3467 0.9114 0.044 Uiso 1 1 calc R U . . .
C126 C 0.1014(5) 0.4254(4) 0.9055(3) 0.033(3) Uani 1 1 d D U . . .
H126 H 0.1342 0.4240 0.8932 0.040 Uiso 1 1 calc R U . . .
C127 C 0.0058(5) 0.3289(5) 0.9460(4) 0.047(4) Uani 1 1 d D U . . .
H12D H 0.0319 0.3007 0.9434 0.071 Uiso 1 1 calc R U . . .
H12E H -0.0252 0.3217 0.9305 0.071 Uiso 1 1 calc R U . . .
H12F H -0.0053 0.3309 0.9712 0.071 Uiso 1 1 calc R U . . .
C128 C 0.1262(5) 0.5483(5) 0.9250(4) 0.031(3) Uani 1 1 d D U . . .
H128 H 0.1248 0.5386 0.9497 0.038 Uiso 1 1 calc R U . . .
C129 C 0.1546(5) 0.5944(5) 0.9139(3) 0.033(3) Uani 1 1 d D U . . .
C130 C 0.1839(5) 0.6276(5) 0.9359(3) 0.040(3) Uani 1 1 d D U . . .
H130 H 0.1858 0.6216 0.9612 0.048 Uiso 1 1 calc R U . . .
C131 C 0.2105(5) 0.6694(5) 0.9210(3) 0.037(3) Uani 1 1 d D U . . .
H131 H 0.2317 0.6917 0.9358 0.044 Uiso 1 1 calc R U . . .
C132 C 0.2063(5) 0.6786(5) 0.8846(3) 0.033(3) Uani 1 1 d D U . . .
C133 C 0.1765(5) 0.6431(5) 0.8633(3) 0.031(3) Uani 1 1 d D U . . .
H133 H 0.1749 0.6481 0.8379 0.037 Uiso 1 1 calc R U . . .
C134 C 0.2343(5) 0.7220(5) 0.8668(3) 0.035(3) Uani 1 1 d D U . . .
C135 C 0.2179(5) 0.7437(5) 0.8346(3) 0.038(3) Uani 1 1 d D U . . .
H135 H 0.1876 0.7301 0.8222 0.046 Uiso 1 1 calc R U . . .
C136 C 0.2452(5) 0.7848(5) 0.8206(4) 0.039(3) Uani 1 1 d D U . . .
H136 H 0.2347 0.8006 0.7984 0.047 Uiso 1 1 calc R U . . .
C137 C 0.2894(5) 0.8027(5) 0.8401(3) 0.034(3) Uani 1 1 d D U . . .
C138 C 0.3728(5) 0.8565(5) 0.8414(3) 0.024(3) Uani 1 1 d D U . . .
H138 H 0.3895 0.8300 0.8556 0.029 Uiso 1 1 calc R U . . .
C139 C 0.3212(5) 0.8487(4) 0.8291(3) 0.030(3) Uani 1 1 d D U . . .
C140 C 0.2982(5) 0.8861(5) 0.8069(3) 0.036(3) Uani 1 1 d D U . . .
H140 H 0.2636 0.8807 0.7969 0.043 Uiso 1 1 calc R U . . .
C141 C 0.3258(5) 0.9312(5) 0.7994(3) 0.035(3) Uani 1 1 d D U . . .
H141 H 0.3099 0.9577 0.7848 0.042 Uiso 1 1 calc R U . . .
C142 C 0.3764(5) 0.9379(4) 0.8131(3) 0.028(3) Uani 1 1 d D U . . .
C143 C 0.4075(5) 0.9846(5) 0.8099(3) 0.027(3) Uani 1 1 d D U . . .
H143 H 0.3952 1.0135 0.7959 0.032 Uiso 1 1 calc R U . . .
C144 C 0.4803(5) 1.0355(5) 0.8240(4) 0.034(3) Uani 1 1 d D U . . .
C145 C 0.5246(5) 1.0393(5) 0.8027(4) 0.038(3) Uani 1 1 d D U . . .
H145 H 0.5376 1.0095 0.7902 0.045 Uiso 1 1 calc R U . . .
C146 C 0.5502(5) 1.0881(5) 0.7998(4) 0.045(3) Uani 1 1 d D U . . .
H146 H 0.5809 1.0909 0.7853 0.054 Uiso 1 1 calc R U . . .
C147 C 0.5322(6) 1.1313(5) 0.8171(4) 0.054(3) Uani 1 1 d D U . . .
C148 C 0.4897(6) 1.1254(5) 0.8388(4) 0.058(4) Uani 1 1 d D U . . .
H148 H 0.4779 1.1550 0.8521 0.070 Uiso 1 1 calc R U . . .
C149 C 0.4625(6) 1.0785(5) 0.8426(4) 0.049(3) Uani 1 1 d D U . . .
H149 H 0.4323 1.0761 0.8576 0.059 Uiso 1 1 calc R U . . .
C150 C 0.5605(7) 1.1835(5) 0.8137(5) 0.086(6) Uani 1 1 d D U . . .
H15A H 0.5663 1.1986 0.8378 0.129 Uiso 1 1 calc R U . . .
H15B H 0.5387 1.2074 0.7991 0.129 Uiso 1 1 calc R U . . .
H15C H 0.5948 1.1781 0.8021 0.129 Uiso 1 1 calc R U . . .
N31 N 0.0691(4) 0.4918(4) 0.8264(3) 0.025(3) Uani 1 1 d D U . . .
N32 N 0.1686(4) 0.5039(4) 0.8407(3) 0.024(3) Uani 1 1 d D U . . .
N33 N 0.5583(4) 0.4420(4) 0.8762(3) 0.024(2) Uani 1 1 d D U . . .
N34 N 0.6558(4) 0.4196(4) 0.8921(3) 0.031(3) Uani 1 1 d D U . . .
N35 N 0.3491(4) 0.4538(4) 0.8363(3) 0.044(3) Uani 1 1 d D U . . .
N36 N 0.3994(4) 0.4507(4) 0.8479(3) 0.044(3) Uani 1 1 d D U . . .
C151 C 0.0126(4) 0.4843(5) 0.8201(3) 0.024(3) Uani 1 1 d D U . . .
C152 C -0.0133(5) 0.4463(5) 0.8400(3) 0.030(3) Uani 1 1 d D U . . .
H152 H 0.0056 0.4260 0.8574 0.035 Uiso 1 1 calc R U . . .
C153 C -0.0670(5) 0.4386(5) 0.8340(3) 0.030(3) Uani 1 1 d D U . . .
H153 H -0.0847 0.4125 0.8476 0.036 Uiso 1 1 calc R U . . .
C154 C -0.0955(5) 0.4670(5) 0.8094(3) 0.031(3) Uani 1 1 d D U . . .
C155 C -0.0687(5) 0.5038(5) 0.7892(3) 0.031(3) Uani 1 1 d D U . . .
H155 H -0.0873 0.5229 0.7710 0.037 Uiso 1 1 calc R U . . .
C156 C -0.0148(5) 0.5130(5) 0.7952(3) 0.030(3) Uani 1 1 d D U . . .
H156 H 0.0028 0.5394 0.7818 0.036 Uiso 1 1 calc R U . . .
C157 C -0.1537(5) 0.4578(6) 0.8028(4) 0.047(4) Uani 1 1 d D U . . .
H15D H -0.1601 0.4202 0.7993 0.070 Uiso 1 1 calc R U . . .
H15E H -0.1654 0.4769 0.7812 0.070 Uiso 1 1 calc R U . . .
H15F H -0.1737 0.4701 0.8236 0.070 Uiso 1 1 calc R U . . .
C158 C 0.0996(4) 0.4572(5) 0.8131(3) 0.025(3) Uani 1 1 d D U . . .
H158 H 0.0854 0.4294 0.7988 0.030 Uiso 1 1 calc R U . . .
C159 C 0.1563(4) 0.4611(5) 0.8202(3) 0.027(3) Uani 1 1 d D U . . .
C160 C 0.1936(5) 0.4249(5) 0.8095(4) 0.036(3) Uani 1 1 d D U . . .
H160 H 0.1837 0.3959 0.7947 0.043 Uiso 1 1 calc R U . . .
C161 C 0.2448(5) 0.4317(5) 0.8205(3) 0.036(3) Uani 1 1 d D U . . .
H161 H 0.2711 0.4074 0.8133 0.043 Uiso 1 1 calc R U . . .
C162 C 0.2591(4) 0.4735(5) 0.8422(3) 0.028(3) Uani 1 1 d D U . . .
C163 C 0.2190(4) 0.5086(5) 0.8517(3) 0.025(3) Uani 1 1 d D U . . .
H163 H 0.2283 0.5374 0.8668 0.029 Uiso 1 1 calc R U . . .
C164 C 0.3138(5) 0.4786(5) 0.8560(3) 0.034(3) Uani 1 1 d D U . . .
C165 C 0.3273(5) 0.5052(5) 0.8868(3) 0.038(3) Uani 1 1 d D U . . .
H165 H 0.3017 0.5255 0.8992 0.045 Uiso 1 1 calc R U . . .
C166 C 0.3786(5) 0.5018(5) 0.8992(3) 0.038(3) Uani 1 1 d D U . . .
H166 H 0.3898 0.5192 0.9207 0.046 Uiso 1 1 calc R U . . .
C167 C 0.4136(4) 0.4721(5) 0.8792(3) 0.035(3) Uani 1 1 d D U . . .
C168 C 0.5086(5) 0.4533(5) 0.8661(3) 0.026(3) Uani 1 1 d D U . . .
H168 H 0.5002 0.4556 0.8411 0.031 Uiso 1 1 calc R U . . .
C169 C 0.4688(4) 0.4618(5) 0.8908(3) 0.033(3) Uani 1 1 d D U . . .
C170 C 0.4815(5) 0.4588(6) 0.9273(3) 0.043(3) Uani 1 1 d D U . . .
H170 H 0.4550 0.4649 0.9448 0.052 Uiso 1 1 calc R U . . .
C171 C 0.5327(5) 0.4471(6) 0.9379(3) 0.040(3) Uani 1 1 d D U . . .
H171 H 0.5418 0.4438 0.9628 0.048 Uiso 1 1 calc R U . . .
C172 C 0.5708(5) 0.4401(5) 0.9119(3) 0.032(3) Uani 1 1 d D U . . .
C173 C 0.6256(4) 0.4281(5) 0.9193(4) 0.032(3) Uani 1 1 d D U . . .
H173 H 0.6392 0.4265 0.9433 0.039 Uiso 1 1 calc R U . . .
C174 C 0.7110(5) 0.4091(5) 0.9015(3) 0.034(3) Uani 1 1 d D U . . .
C175 C 0.7227(5) 0.3687(5) 0.9255(3) 0.043(3) Uani 1 1 d D U . . .
H175 H 0.6956 0.3458 0.9336 0.052 Uiso 1 1 calc R U . . .
C176 C 0.7752(5) 0.3625(6) 0.9375(4) 0.052(3) Uani 1 1 d D U . . .
H176 H 0.7839 0.3349 0.9537 0.063 Uiso 1 1 calc R U . . .
C177 C 0.8138(5) 0.3956(6) 0.9263(4) 0.054(3) Uani 1 1 d D U . . .
C178 C 0.8013(5) 0.4340(6) 0.9020(4) 0.053(3) Uani 1 1 d D U . . .
H178 H 0.8288 0.4561 0.8935 0.063 Uiso 1 1 calc R U . . .
C179 C 0.7499(5) 0.4417(5) 0.8891(4) 0.042(3) Uani 1 1 d D U . . .
H179 H 0.7419 0.4688 0.8723 0.051 Uiso 1 1 calc R U . . .
C180 C 0.8699(5) 0.3917(7) 0.9416(4) 0.081(5) Uani 1 1 d D U . . .
H18A H 0.8762 0.4205 0.9587 0.121 Uiso 1 1 calc R U . . .
H18B H 0.8953 0.3941 0.9219 0.121 Uiso 1 1 calc R U . . .
H18C H 0.8743 0.3581 0.9541 0.121 Uiso 1 1 calc R U . . .
B1 B 0.2900(7) 0.6126(7) 0.8016(5) 0.078(4) Uani 1 1 d D U . . .
F1 F 0.2968(4) 0.6065(4) 0.8382(3) 0.093(3) Uani 1 1 d D U . . .
F2 F 0.2715(4) 0.5664(4) 0.7870(3) 0.084(3) Uani 1 1 d D U . . .
F3 F 0.3389(4) 0.6249(4) 0.7865(3) 0.088(3) Uani 1 1 d D U . . .
F4 F 0.2547(4) 0.6522(4) 0.7945(2) 0.085(3) Uani 1 1 d D U . . .
B2 B 0.6031(10) 0.6929(10) 0.7112(7) 0.115(4) Uani 1 1 d D U . . .
F5 F 0.6199(4) 0.6528(4) 0.7329(3) 0.106(3) Uani 1 1 d D U . . .
F6 F 0.6132(5) 0.7391(5) 0.7261(3) 0.130(4) Uani 1 1 d D U . . .
F7 F 0.6346(5) 0.6866(5) 0.6796(3) 0.128(4) Uani 1 1 d D U . . .
F8 F 0.5527(5) 0.6842(4) 0.6989(3) 0.130(4) Uani 1 1 d D U . . .
S1 S 0.4224(2) 0.6676(2) 0.98023(14) 0.0913(17) Uani 1 1 d D U . . .
S2 S 0.4887(2) 0.5905(2) 0.95277(13) 0.0804(15) Uani 1 1 d D U . . .
N200 N 0.4648(5) 0.6486(4) 0.9520(3) 0.087(3) Uani 1 1 d D U . . .
C1A C 0.3624(6) 0.6706(8) 0.9519(5) 0.118(3) Uani 1 1 d D U . . .
C2A C 0.5528(5) 0.6001(7) 0.9762(4) 0.095(3) Uani 1 1 d D U . . .
O1 O 0.4329(6) 0.7231(4) 0.9867(3) 0.111(4) Uani 1 1 d D U . . .
O2 O 0.4094(5) 0.6352(4) 1.0103(3) 0.091(4) Uani 1 1 d D U . . .
O3 O 0.4614(5) 0.5533(4) 0.9742(3) 0.089(4) Uani 1 1 d D U . . .
O4 O 0.5027(5) 0.5779(4) 0.9161(3) 0.088(3) Uani 1 1 d D U . . .
F1A F 0.3228(5) 0.6873(6) 0.9709(3) 0.157(4) Uani 1 1 d D U . . .
F2A F 0.3511(5) 0.6236(5) 0.9403(3) 0.139(4) Uani 1 1 d D U . . .
F3A F 0.3731(5) 0.6994(5) 0.9232(3) 0.148(4) Uani 1 1 d D U . . .
F4A F 0.5781(5) 0.5556(5) 0.9783(3) 0.135(4) Uani 1 1 d D U . . .
F5A F 0.5826(4) 0.6350(4) 0.9591(3) 0.102(3) Uani 1 1 d D U . . .
F6A F 0.5457(4) 0.6176(5) 1.0089(3) 0.111(3) Uani 1 1 d D U . . .
S3 S 0.2455(2) 0.56030(19) 0.29983(13) 0.0760(15) Uani 1 1 d D U . . .
S4 S 0.1990(2) 0.46358(18) 0.28919(12) 0.0633(14) Uani 1 1 d D U . . .
C4A C 0.2167(7) 0.4267(6) 0.3298(3) 0.085(3) Uani 1 1 d D U . . .
C3A C 0.3126(5) 0.5640(7) 0.3194(5) 0.104(3) Uani 1 1 d D U . . .
N201 N 0.2466(5) 0.5033(4) 0.2829(3) 0.068(3) Uani 1 1 d D U . . .
O5 O 0.2431(5) 0.5988(4) 0.2715(3) 0.100(4) Uani 1 1 d D U . . .
O6 O 0.2111(4) 0.5702(4) 0.3299(3) 0.081(3) Uani 1 1 d D U . . .
O7 O 0.1490(4) 0.4878(4) 0.2965(3) 0.083(3) Uani 1 1 d D U . . .
O8 O 0.2013(4) 0.4254(4) 0.2609(3) 0.069(3) Uani 1 1 d D U . . .
F1B F 0.3442(5) 0.5586(5) 0.2910(3) 0.137(4) Uani 1 1 d D U . . .
F2B F 0.3186(4) 0.5251(5) 0.3427(3) 0.130(4) Uani 1 1 d D U . . .
F3B F 0.3166(4) 0.6068(5) 0.3374(3) 0.133(4) Uani 1 1 d D U . . .
F4B F 0.2157(5) 0.4574(4) 0.3586(3) 0.108(3) Uani 1 1 d D U . . .
F5B F 0.2651(5) 0.4079(4) 0.3276(3) 0.108(3) Uani 1 1 d D U . . .
F6B F 0.1818(5) 0.3894(4) 0.3345(3) 0.116(3) Uani 1 1 d D U . . .
S5 S 0.4634(2) 0.7326(2) 0.30214(17) 0.0979(17) Uani 1 1 d D U . . .
S6 S 0.5550(2) 0.7146(3) 0.34237(17) 0.1099(19) Uani 1 1 d D U . . .
C5A C 0.4152(6) 0.6858(6) 0.3189(5) 0.103(3) Uani 1 1 d D U . . .
C6A C 0.6008(6) 0.6591(6) 0.3373(5) 0.111(3) Uani 1 1 d D U . . .
N102 N 0.5197(4) 0.7045(5) 0.3061(3) 0.101(3) Uani 1 1 d D U . . .
O9 O 0.4508(5) 0.7342(5) 0.2641(3) 0.107(4) Uani 1 1 d D U . . .
O10 O 0.4557(5) 0.7771(5) 0.3241(4) 0.122(4) Uani 1 1 d D U . . .
O11 O 0.5301(6) 0.7009(6) 0.3764(3) 0.140(5) Uani 1 1 d D U . . .
O12 O 0.5864(5) 0.7603(5) 0.3395(4) 0.115(4) Uani 1 1 d D U . . .
F1C F 0.3663(4) 0.7056(5) 0.3158(3) 0.127(4) Uani 1 1 d D U . . .
F2C F 0.4157(4) 0.6424(4) 0.2995(3) 0.118(4) Uani 1 1 d D U . . .
F3C F 0.4238(4) 0.6727(4) 0.3527(3) 0.121(4) Uani 1 1 d D U . . .
F4C F 0.6260(5) 0.6645(5) 0.3054(3) 0.127(4) Uani 1 1 d D U . . .
F5C F 0.6344(5) 0.6598(5) 0.3638(3) 0.128(4) Uani 1 1 d D U . . .
F6C F 0.5744(5) 0.6148(5) 0.3352(3) 0.128(4) Uani 1 1 d D U . . .
S7 S 0.8437(2) 0.1111(2) 0.99056(14) 0.0907(17) Uani 1 1 d D U . . .
S8 S 0.8465(2) 0.2211(2) 0.99854(12) 0.0715(15) Uani 1 1 d D U . . .
C7A C 0.8057(7) 0.0943(7) 0.9494(4) 0.108(3) Uani 1 1 d D U . . .
C8A C 0.8843(7) 0.2260(8) 1.0411(3) 0.110(3) Uani 1 1 d D U . . .
N103 N 0.8182(5) 0.1651(4) 1.0026(3) 0.083(3) Uani 1 1 d D U . . .
O13 O 0.8284(6) 0.0723(5) 1.0157(3) 0.126(4) Uani 1 1 d D U . . .
O14 O 0.8976(4) 0.1138(5) 0.9795(3) 0.094(4) Uani 1 1 d D U . . .
O15 O 0.8062(4) 0.2599(4) 1.0012(3) 0.078(3) Uani 1 1 d D U . . .
O16 O 0.8846(4) 0.2258(4) 0.9711(3) 0.073(3) Uani 1 1 d D U . . .
F1D F 0.8129(4) 0.1309(4) 0.9249(3) 0.111(3) Uani 1 1 d D U . . .
F2D F 0.8230(5) 0.0494(4) 0.9371(3) 0.139(4) Uani 1 1 d D U . . .
F3D F 0.7548(5) 0.0921(5) 0.9568(4) 0.146(4) Uani 1 1 d D U . . .
F4D F 0.9198(5) 0.1881(5) 1.0426(3) 0.138(4) Uani 1 1 d D U . . .
F5D F 0.9081(5) 0.2708(5) 1.0421(3) 0.155(4) Uani 1 1 d D U . . .
F6D F 0.8531(5) 0.2221(5) 1.0689(3) 0.137(4) Uani 1 1 d D U . . .
S9 S 0.7646(2) 0.6246(2) 0.04051(17) 0.1044(18) Uani 1 1 d D U . . .
S10 S 0.7737(2) 0.5184(2) 0.02193(14) 0.0794(15) Uani 1 1 d D U . . .
C9A C 0.6935(5) 0.6405(8) 0.0415(5) 0.125(4) Uani 1 1 d D U . . .
C10A C 0.7126(5) 0.4918(7) 0.0021(5) 0.100(3) Uani 1 1 d D U . . .
N104 N 0.7701(6) 0.5788(4) 0.0115(3) 0.088(3) Uani 1 1 d D U . . .
O17 O 0.7878(6) 0.6702(5) 0.0268(4) 0.152(5) Uani 1 1 d D U . . .
O18 O 0.7720(6) 0.6118(6) 0.0785(3) 0.139(4) Uani 1 1 d D U . . .
O19 O 0.7699(5) 0.5052(5) 0.0596(3) 0.090(4) Uani 1 1 d D U . . .
O20 O 0.8146(4) 0.4930(4) 0.0014(3) 0.083(3) Uani 1 1 d D U . . .
F1E F 0.6693(5) 0.6021(5) 0.0587(4) 0.155(4) Uani 1 1 d D U . . .
F2E F 0.6738(5) 0.6417(5) 0.0089(4) 0.158(4) Uani 1 1 d D U . . .
F3E F 0.6868(5) 0.6851(5) 0.0573(3) 0.139(4) Uani 1 1 d D U . . .
F4E F 0.6703(4) 0.5103(4) 0.0182(3) 0.109(3) Uani 1 1 d D U . . .
F5E F 0.7130(5) 0.4405(4) 0.0045(3) 0.134(4) Uani 1 1 d D U . . .
F6E F 0.7086(5) 0.5042(5) -0.0325(3) 0.126(4) Uani 1 1 d D U . . .
S11 S 0.2018(4) 0.7828(4) 0.6887(3) 0.133(3) Uiso 0.731(6) 1 d D U P A 1
S12 S 0.1507(4) 0.7154(4) 0.6396(2) 0.119(3) Uiso 0.731(6) 1 d D U P A 1
C11A C 0.1633(9) 0.8160(9) 0.7231(6) 0.162(6) Uiso 0.731(6) 1 d D U P A 1
C12A C 0.0963(8) 0.7581(9) 0.6245(7) 0.161(6) Uiso 0.731(6) 1 d D U P A 1
N105 N 0.1662(9) 0.7304(7) 0.6806(4) 0.134(5) Uiso 0.731(6) 1 d D U P A 1
O21 O 0.2488(7) 0.7614(9) 0.7063(6) 0.188(8) Uiso 0.731(6) 1 d D U P A 1
O22 O 0.2133(7) 0.8206(6) 0.6618(4) 0.115(6) Uiso 0.731(6) 1 d D U P A 1
O23 O 0.1934(7) 0.7221(9) 0.6152(5) 0.155(8) Uiso 0.731(6) 1 d D U P A 1
O24 O 0.1258(7) 0.6642(6) 0.6413(5) 0.133(7) Uiso 0.731(6) 1 d D U P A 1
F1F F 0.1224(9) 0.8367(9) 0.7091(6) 0.203(7) Uiso 0.731(6) 1 d D U P A 1
F2F F 0.1523(10) 0.7783(9) 0.7468(6) 0.203(7) Uiso 0.731(6) 1 d D U P A 1
F3F F 0.1927(9) 0.8526(8) 0.7371(5) 0.179(7) Uiso 0.731(6) 1 d D U P A 1
F4F F 0.0788(10) 0.7411(10) 0.5929(6) 0.240(10) Uiso 0.731(6) 1 d D U P A 1
F5F F 0.0566(8) 0.7573(8) 0.6476(5) 0.178(7) Uiso 0.731(6) 1 d D U P A 1
F6F F 0.1101(8) 0.8082(8) 0.6216(5) 0.180(6) Uiso 0.731(6) 1 d D U P A 1
S13 S 0.1973(10) 0.7919(11) 0.7183(7) 0.166(5) Uiso 0.269(6) 1 d D U P A 2
S14 S 0.1501(10) 0.7640(10) 0.6501(7) 0.159(5) Uiso 0.269(6) 1 d D U P A 2
C13A C 0.1319(11) 0.8229(14) 0.7204(10) 0.171(7) Uiso 0.269(6) 1 d D U P A 2
C14A C 0.1046(14) 0.8106(14) 0.6284(10) 0.171(7) Uiso 0.269(6) 1 d D U P A 2
N106 N 0.2017(13) 0.786(2) 0.6740(7) 0.150(6) Uiso 0.269(6) 1 d D U P A 2
O25 O 0.2351(17) 0.8306(17) 0.7299(12) 0.145(12) Uiso 0.269(6) 1 d D U P A 2
O26 O 0.198(2) 0.7448(15) 0.7381(13) 0.174(12) Uiso 0.269(6) 1 d D U P A 2
O27 O 0.1189(17) 0.7343(18) 0.6747(12) 0.156(11) Uiso 0.269(6) 1 d D U P A 2
O28 O 0.1713(19) 0.743(2) 0.6168(9) 0.150(11) Uiso 0.269(6) 1 d D U P A 2
F1G F 0.1131(18) 0.829(2) 0.6864(10) 0.189(11) Uiso 0.269(6) 1 d D U P A 2
F2G F 0.137(2) 0.8705(14) 0.7337(13) 0.178(11) Uiso 0.269(6) 1 d D U P A 2
F3G F 0.0996(16) 0.7921(16) 0.7372(11) 0.148(10) Uiso 0.269(6) 1 d D U P A 2
F4G F 0.1301(19) 0.8526(16) 0.6171(14) 0.199(14) Uiso 0.269(6) 1 d D U P A 2
F5G F 0.085(2) 0.793(2) 0.5964(11) 0.210(11) Uiso 0.269(6) 1 d D U P A 2
F6G F 0.0620(16) 0.8218(19) 0.6467(12) 0.179(11) Uiso 0.269(6) 1 d D U P A 2
N1S N 0.4920(7) 0.5597(7) 0.8155(5) 0.086(6) Uani 1 1 d . U . . .
C1S C 0.4663(9) 0.5863(9) 0.8317(6) 0.076(6) Uani 1 1 d . U . . .
C2S C 0.4330(7) 0.6251(7) 0.8499(5) 0.082(6) Uani 1 1 d . U . . .
H2S1 H 0.4379 0.6595 0.8386 0.124 Uiso 1 1 calc R U . . .
H2S2 H 0.4434 0.6271 0.8754 0.124 Uiso 1 1 calc R U . . .
H2S3 H 0.3956 0.6147 0.8478 0.124 Uiso 1 1 calc R U . . .
N2S N 0.4018(6) 0.6515(6) 0.6844(4) 0.074(5) Uani 1 1 d . U . . .
C3S C 0.4261(8) 0.6423(7) 0.7095(5) 0.067(5) Uani 1 1 d . U . . .
C4S C 0.4556(7) 0.6320(7) 0.7437(4) 0.074(5) Uani 1 1 d . U . . .
H4S1 H 0.4338 0.6424 0.7641 0.112 Uiso 1 1 calc R U . . .
H4S2 H 0.4887 0.6522 0.7440 0.112 Uiso 1 1 calc R U . . .
H4S3 H 0.4638 0.5945 0.7454 0.112 Uiso 1 1 calc R U . . .
N3S N 0.6026(8) 0.8076(9) 0.6314(6) 0.141(7) Uani 1 1 d . U . . .
C5S C 0.6352(10) 0.7821(10) 0.6229(6) 0.107(7) Uani 1 1 d . U . . .
C6S C 0.6782(7) 0.7506(7) 0.6126(5) 0.089(6) Uani 1 1 d . U . . .
H6S1 H 0.7114 0.7703 0.6157 0.134 Uiso 1 1 calc R U . . .
H6S2 H 0.6738 0.7404 0.5873 0.134 Uiso 1 1 calc R U . . .
H6S3 H 0.6795 0.7190 0.6277 0.134 Uiso 1 1 calc R U . . .
C8S C 0.3452(8) 0.8637(8) 0.3142(5) 0.107(7) Uiso 1 1 d . U . . .
H8S1 H 0.3830 0.8574 0.3192 0.160 Uiso 1 1 calc R U . . .
H8S2 H 0.3401 0.8722 0.2886 0.160 Uiso 1 1 calc R U . . .
H8S3 H 0.3248 0.8322 0.3200 0.160 Uiso 1 1 calc R U . . .
C7S C 0.3270(10) 0.9073(10) 0.3361(7) 0.127(8) Uiso 1 1 d . U . . .
N4S N 0.3060(9) 0.9394(9) 0.3579(6) 0.160(8) Uiso 1 1 d . U . . .
N5S N 0.2712(8) 0.9023(8) 0.9053(5) 0.122(6) Uani 1 1 d . U . . .
C9S C 0.2844(9) 0.8743(9) 0.9278(6) 0.102(6) Uani 1 1 d . U . . .
C10S C 0.3002(8) 0.8369(7) 0.9526(5) 0.088(6) Uani 1 1 d . U . . .
H10A H 0.3192 0.8088 0.9402 0.132 Uiso 1 1 calc R U . . .
H10B H 0.2689 0.8224 0.9644 0.132 Uiso 1 1 calc R U . . .
H10C H 0.3237 0.8530 0.9708 0.132 Uiso 1 1 calc R U . . .
N6S N 0.5898(18) 0.8181(17) 0.9765(11) 0.157(14) Uiso 0.5 1 d . U P . .
C11S C 0.628(2) 0.792(2) 0.9568(14) 0.138(14) Uiso 0.5 1 d . U P . .
C12S C 0.6623(19) 0.7615(19) 0.9417(12) 0.139(16) Uiso 0.5 1 d . U P . .
H12G H 0.6790 0.7801 0.9217 0.209 Uiso 0.5 1 calc R U P . .
H12H H 0.6896 0.7513 0.9595 0.209 Uiso 0.5 1 calc R U P . .
H12I H 0.6443 0.7301 0.9324 0.209 Uiso 0.5 1 calc R U P . .
N7S N 0.4314(7) 0.7569(6) 0.7932(5) 0.085(5) Uani 1 1 d . U . . .
C13S C 0.3936(9) 0.7515(7) 0.7772(5) 0.067(5) Uani 1 1 d . U . . .
C14S C 0.3447(7) 0.7445(6) 0.7559(4) 0.073(5) Uani 1 1 d . U . . .
H14A H 0.3535 0.7315 0.7319 0.109 Uiso 1 1 calc R U . . .
H14B H 0.3261 0.7782 0.7537 0.109 Uiso 1 1 calc R U . . .
H14C H 0.3217 0.7191 0.7679 0.109 Uiso 1 1 calc R U . . .
N8S N 0.3058(14) 0.4514(13) 0.7232(9) 0.247(13) Uiso 1 1 d . U . . .
C15S C 0.3323(16) 0.4767(15) 0.7359(10) 0.196(11) Uiso 1 1 d . U . . .
C16S C 0.3727(10) 0.5047(9) 0.7519(6) 0.136(8) Uiso 1 1 d . U . . .
H16A H 0.3909 0.4827 0.7699 0.205 Uiso 1 1 calc R U . . .
H16B H 0.3581 0.5358 0.7637 0.205 Uiso 1 1 calc R U . . .
H16C H 0.3981 0.5155 0.7335 0.205 Uiso 1 1 calc R U . . .
N9S N 0.6393(12) 0.8220(12) 0.8620(8) 0.125(10) Uiso 0.71(4) 1 d D U P B 1
C17S C 0.6674(13) 0.8066(13) 0.8403(9) 0.107(9) Uiso 0.71(4) 1 d D U P B 1
C18S C 0.7080(16) 0.7837(15) 0.8169(13) 0.152(12) Uiso 0.71(4) 1 d D U P B 1
H18D H 0.6993 0.7915 0.7917 0.227 Uiso 0.71(4) 1 calc R U P B 1
H18E H 0.7429 0.7987 0.8232 0.227 Uiso 0.71(4) 1 calc R U P B 1
H18F H 0.7091 0.7456 0.8205 0.227 Uiso 0.71(4) 1 calc R U P B 1
N9' N 0.696(3) 0.784(3) 0.7936(19) 0.124(14) Uiso 0.29(4) 1 d D U P B 2
C17' C 0.664(3) 0.792(3) 0.815(2) 0.115(11) Uiso 0.29(4) 1 d D U P B 2
C18' C 0.633(3) 0.813(4) 0.845(2) 0.105(13) Uiso 0.29(4) 1 d D U P B 2
H18G H 0.6011 0.7915 0.8480 0.157 Uiso 0.29(4) 1 calc R U P B 2
H18H H 0.6545 0.8120 0.8672 0.157 Uiso 0.29(4) 1 calc R U P B 2
H18I H 0.6227 0.8492 0.8396 0.157 Uiso 0.29(4) 1 calc R U P B 2
N10S N 0.7327(11) 0.6865(11) 0.8621(8) 0.219(11) Uiso 1 1 d . U . . .
C19S C 0.7261(12) 0.6560(13) 0.8901(9) 0.186(10) Uiso 1 1 d . U . . .
C20S C 0.7211(10) 0.6107(10) 0.9163(7) 0.157(9) Uiso 1 1 d . U . . .
H20A H 0.6845 0.5977 0.9158 0.235 Uiso 1 1 calc R U . . .
H20B H 0.7303 0.6227 0.9407 0.235 Uiso 1 1 calc R U . . .
H20C H 0.7453 0.5825 0.9093 0.235 Uiso 1 1 calc R U . . .

loop_
_atom_site_aniso_label
_atom_site_aniso_U_11
_atom_site_aniso_U_22
_atom_site_aniso_U_33
_atom_site_aniso_U_23
_atom_site_aniso_U_13
_atom_site_aniso_U_12
Fe1 0.0265(17) 0.0266(15) 0.0196(14) -0.0024(12) 0.0014(12) -0.0040(12)
Fe2 0.0189(16) 0.0258(15) 0.0281(15) 0.0045(12) -0.0005(13) 0.0029(12)
Fe3 0.0212(16) 0.0186(14) 0.0305(15) -0.0042(12) 0.0033(12) -0.0037(12)
Fe4 0.0133(16) 0.0289(15) 0.0333(15) 0.0001(12) 0.0064(12) -0.0065(12)
N1 0.020(6) 0.022(5) 0.020(5) -0.004(4) 0.008(5) -0.002(5)
N2 0.017(5) 0.027(6) 0.024(5) -0.001(4) 0.008(4) 0.001(4)
N3 0.026(6) 0.017(5) 0.027(5) -0.002(4) 0.006(5) 0.006(4)
N4 0.056(7) 0.021(6) 0.035(6) 0.006(5) -0.002(5) -0.003(5)
N5 0.028(6) 0.044(6) 0.035(6) 0.008(4) -0.003(5) -0.005(5)
N6 0.032(6) 0.039(6) 0.037(6) 0.008(4) -0.004(5) -0.001(5)
C1 0.025(6) 0.035(6) 0.025(5) 0.005(5) 0.008(5) -0.001(5)
C2 0.043(7) 0.046(7) 0.028(5) 0.006(5) 0.011(5) 0.010(6)
C3 0.056(8) 0.054(7) 0.029(6) 0.010(5) 0.008(5) 0.010(6)
C4 0.049(8) 0.048(7) 0.033(6) 0.011(5) 0.001(5) 0.004(5)
C5 0.044(7) 0.042(7) 0.037(6) 0.010(5) 0.002(5) 0.003(6)
C6 0.031(7) 0.040(7) 0.032(6) 0.007(5) 0.008(5) 0.004(5)
C7 0.074(11) 0.064(10) 0.041(7) 0.015(7) -0.013(7) 0.007(8)
C8 0.021(6) 0.022(6) 0.022(5) -0.005(5) 0.008(5) -0.002(5)
C9 0.019(5) 0.031(6) 0.024(5) -0.001(4) 0.007(5) -0.001(5)
C10 0.020(6) 0.045(7) 0.033(6) 0.005(5) 0.005(5) -0.004(5)
C11 0.021(6) 0.052(7) 0.041(6) 0.011(5) -0.001(5) -0.005(5)
C12 0.020(6) 0.040(6) 0.033(5) 0.007(4) 0.001(5) -0.002(5)
C13 0.017(6) 0.031(6) 0.026(6) 0.002(5) 0.007(5) -0.001(5)
C14 0.025(6) 0.042(6) 0.037(5) 0.008(4) -0.004(5) -0.003(5)
C15 0.032(6) 0.045(7) 0.049(6) 0.015(5) -0.014(5) -0.007(5)
C16 0.038(6) 0.047(7) 0.047(6) 0.014(5) -0.015(5) -0.005(5)
C17 0.036(6) 0.036(6) 0.039(5) 0.004(4) -0.007(5) 0.000(5)
C18 0.030(7) 0.021(6) 0.030(6) 0.001(4) 0.003(5) 0.003(5)
C19 0.035(6) 0.030(6) 0.034(5) -0.001(4) -0.003(5) 0.004(5)
C20 0.043(7) 0.035(6) 0.034(6) -0.002(5) -0.005(5) -0.002(5)
C21 0.052(7) 0.035(6) 0.037(6) -0.002(5) -0.006(5) -0.005(5)
C22 0.040(6) 0.020(5) 0.029(6) -0.001(4) 0.003(5) -0.001(5)
C23 0.054(7) 0.020(6) 0.036(6) 0.004(5) 0.003(5) -0.004(5)
C24 0.091(8) 0.034(6) 0.051(6) 0.019(5) -0.005(6) 0.002(5)
C25 0.138(9) 0.064(8) 0.068(7) 0.037(6) 0.018(6) 0.027(7)
C26 0.158(10) 0.081(8) 0.079(8) 0.048(6) 0.012(7) 0.029(7)
C27 0.140(10) 0.065(8) 0.082(8) 0.036(6) -0.010(7) 0.019(7)
C28 0.110(9) 0.057(7) 0.088(8) 0.033(6) -0.017(7) 0.011(7)
C29 0.091(9) 0.047(7) 0.072(7) 0.026(6) -0.007(6) 0.009(6)
C30 0.201(16) 0.090(12) 0.108(11) 0.053(9) -0.027(11) 0.030(11)
N7 0.032(6) 0.029(6) 0.022(5) -0.006(5) 0.008(4) 0.000(5)
N8 0.015(6) 0.026(5) 0.024(5) -0.002(4) 0.000(4) -0.002(5)
N9 0.021(6) 0.023(5) 0.037(5) -0.004(5) 0.010(4) 0.001(4)
N10 0.010(6) 0.032(6) 0.033(5) 0.000(4) 0.007(4) -0.002(5)
N11 0.043(7) 0.045(6) 0.061(6) -0.011(5) 0.036(5) -0.011(5)
N12 0.043(6) 0.044(6) 0.059(6) -0.011(5) 0.032(5) -0.007(5)
C31 0.043(6) 0.038(6) 0.025(5) -0.009(5) 0.015(5) -0.003(6)
C32 0.045(6) 0.044(7) 0.031(6) -0.007(6) 0.018(5) -0.002(6)
C33 0.056(7) 0.052(7) 0.037(6) -0.007(6) 0.026(5) -0.003(6)
C34 0.068(7) 0.066(7) 0.035(6) -0.010(6) 0.023(5) -0.002(7)
C35 0.069(7) 0.083(8) 0.031(6) -0.015(6) 0.017(5) -0.003(7)
C36 0.055(7) 0.074(7) 0.030(5) -0.015(6) 0.012(5) -0.006(6)
C37 0.112(11) 0.103(13) 0.048(7) -0.012(8) 0.047(8) 0.002(10)
C38 0.031(7) 0.031(6) 0.029(6) -0.002(5) 0.009(5) 0.002(5)
C39 0.030(6) 0.028(5) 0.033(5) -0.003(5) 0.011(4) -0.003(5)
C40 0.046(7) 0.030(6) 0.048(6) -0.002(5) 0.023(5) -0.006(5)
C41 0.043(7) 0.033(5) 0.048(6) -0.002(5) 0.022(5) -0.007(5)
C42 0.025(6) 0.032(5) 0.040(5) -0.002(5) 0.013(4) -0.004(5)
C43 0.017(6) 0.031(6) 0.030(6) -0.003(5) 0.004(5) -0.005(5)
C44 0.038(6) 0.039(6) 0.048(6) -0.005(5) 0.024(5) -0.009(5)
C45 0.055(7) 0.052(6) 0.068(7) -0.017(5) 0.041(6) -0.017(6)
C46 0.053(7) 0.052(6) 0.068(7) -0.017(6) 0.040(5) -0.014(5)
C47 0.034(6) 0.038(6) 0.048(6) -0.005(5) 0.021(5) -0.002(5)
C48 0.020(6) 0.022(6) 0.035(6) -0.006(5) 0.008(5) 0.001(5)
C49 0.028(6) 0.030(6) 0.041(5) 0.001(5) 0.015(4) 0.003(5)
C50 0.044(7) 0.047(6) 0.049(6) 0.016(5) 0.025(5) 0.018(5)
C51 0.042(7) 0.049(6) 0.051(6) 0.018(5) 0.026(5) 0.022(6)
C52 0.028(6) 0.032(6) 0.039(5) 0.005(5) 0.017(4) 0.010(5)
C53 0.022(6) 0.035(6) 0.038(6) 0.002(5) 0.013(5) 0.007(5)
C54 0.012(6) 0.037(6) 0.034(5) -0.002(5) 0.007(4) 0.002(5)
C55 0.017(7) 0.051(7) 0.040(6) -0.011(5) 0.008(5) -0.001(5)
C56 0.021(7) 0.056(7) 0.039(6) -0.011(6) 0.010(5) 0.001(5)
C57 0.020(7) 0.056(7) 0.042(6) -0.005(5) 0.011(5) 0.000(5)
C58 0.016(6) 0.050(7) 0.044(6) -0.003(5) 0.012(5) -0.004(5)
C59 0.015(6) 0.045(7) 0.040(6) -0.005(5) 0.009(5) -0.002(5)
C60 0.045(9) 0.083(11) 0.054(8) 0.001(7) 0.029(7) 0.000(8)
N13 0.029(6) 0.037(6) 0.015(5) -0.002(4) 0.001(5) -0.013(5)
N14 0.020(6) 0.030(5) 0.014(5) 0.001(4) 0.002(4) -0.008(4)
N15 0.018(5) 0.012(5) 0.023(5) -0.007(4) -0.002(4) 0.001(5)
N16 0.021(6) 0.016(5) 0.024(5) -0.007(4) 0.004(4) -0.001(5)
N17 0.026(5) 0.032(6) 0.028(5) -0.007(4) -0.003(4) 0.000(5)
N18 0.023(5) 0.033(6) 0.029(5) -0.010(4) -0.004(4) 0.004(5)
C61 0.044(7) 0.057(6) 0.024(5) -0.009(5) -0.005(5) -0.019(5)
C62 0.073(8) 0.086(7) 0.028(6) -0.001(5) -0.015(6) -0.044(6)
C63 0.079(8) 0.100(8) 0.032(6) -0.009(6) -0.015(6) -0.043(6)
C64 0.066(8) 0.090(8) 0.035(6) -0.016(6) -0.009(6) -0.034(6)
C65 0.059(8) 0.075(7) 0.039(6) -0.015(6) -0.010(6) -0.031(6)
C66 0.051(8) 0.063(7) 0.033(6) -0.010(5) -0.007(6) -0.025(6)
C67 0.079(12) 0.117(11) 0.049(8) -0.031(8) -0.015(8) -0.035(10)
C68 0.025(6) 0.037(7) 0.018(6) 0.000(5) -0.002(5) -0.009(5)
C69 0.021(6) 0.029(6) 0.018(5) 0.002(4) 0.000(4) -0.008(4)
C70 0.026(6) 0.036(6) 0.029(6) -0.005(5) -0.001(5) -0.004(5)
C71 0.025(6) 0.035(6) 0.028(6) -0.007(5) 0.000(5) -0.005(5)
C72 0.025(5) 0.031(6) 0.022(5) -0.003(4) 0.001(4) -0.008(4)
C73 0.022(6) 0.031(6) 0.017(6) 0.000(4) 0.000(5) -0.008(5)
C74 0.023(5) 0.034(6) 0.029(5) -0.009(4) -0.001(4) -0.004(5)
C75 0.025(6) 0.049(7) 0.045(6) -0.031(5) -0.004(5) -0.003(5)
C76 0.023(6) 0.046(7) 0.044(6) -0.030(5) -0.004(5) 0.000(5)
C77 0.022(5) 0.028(6) 0.028(5) -0.013(4) -0.003(4) 0.000(5)
C78 0.017(6) 0.013(6) 0.025(5) -0.007(5) -0.003(4) 0.000(5)
C79 0.021(5) 0.020(6) 0.024(5) -0.008(4) -0.002(4) 0.000(5)
C80 0.024(5) 0.033(6) 0.029(6) -0.013(5) 0.000(5) -0.004(5)
C81 0.020(6) 0.032(6) 0.028(6) -0.012(5) 0.000(4) -0.003(5)
C82 0.020(5) 0.022(6) 0.023(5) -0.007(4) -0.002(4) -0.003(5)
C83 0.016(6) 0.017(6) 0.022(5) -0.005(5) 0.001(4) -0.005(5)
C84 0.031(6) 0.024(5) 0.026(5) -0.009(4) 0.003(5) -0.007(5)
C85 0.044(7) 0.031(6) 0.031(6) -0.004(5) -0.001(5) -0.010(6)
C86 0.047(7) 0.039(6) 0.034(6) -0.006(5) -0.004(5) -0.010(6)
C87 0.048(7) 0.040(6) 0.034(6) -0.011(5) -0.001(6) -0.014(6)
C88 0.053(7) 0.033(6) 0.037(6) -0.012(5) 0.000(6) -0.014(6)
C89 0.047(7) 0.027(6) 0.033(6) -0.008(5) 0.001(5) -0.014(5)
C90 0.070(11) 0.063(9) 0.042(7) -0.019(7) -0.003(7) -0.024(8)
N19 0.026(6) 0.023(5) 0.032(6) 0.004(4) -0.009(5) 0.002(4)
N20 0.019(6) 0.025(5) 0.023(5) 0.002(4) 0.001(4) 0.001(4)
N21 0.022(6) 0.024(5) 0.032(5) -0.002(4) 0.009(5) -0.006(4)
N22 0.036(6) 0.023(5) 0.042(6) -0.005(4) 0.015(5) -0.002(5)
N23 0.063(7) 0.034(6) 0.041(5) 0.003(5) 0.012(5) 0.012(5)
N24 0.063(7) 0.034(6) 0.042(5) 0.003(4) 0.011(5) 0.013(5)
C91 0.036(6) 0.025(5) 0.044(6) 0.001(5) -0.008(5) 0.006(5)
C92 0.045(7) 0.032(6) 0.055(7) -0.005(5) -0.014(6) 0.008(5)
C93 0.055(7) 0.036(6) 0.066(7) -0.013(6) -0.019(6) 0.012(5)
C94 0.053(7) 0.037(6) 0.070(7) -0.010(5) -0.016(6) 0.015(5)
C95 0.048(7) 0.033(6) 0.065(8) -0.002(5) -0.012(6) 0.014(5)
C96 0.039(7) 0.032(6) 0.058(7) -0.001(5) -0.009(6) 0.009(5)
C97 0.078(11) 0.045(7) 0.107(12) -0.022(7) -0.012(10) 0.022(7)
C98 0.019(6) 0.026(5) 0.027(6) 0.002(5) -0.002(5) 0.003(5)
C99 0.019(6) 0.025(5) 0.026(6) 0.004(4) 0.003(4) 0.001(4)
C100 0.025(6) 0.026(5) 0.029(6) 0.004(5) 0.006(5) -0.001(5)
C101 0.036(7) 0.026(5) 0.031(6) 0.006(5) 0.005(5) 0.003(5)
C102 0.035(6) 0.025(5) 0.029(6) 0.001(4) 0.003(5) 0.002(4)
C103 0.026(6) 0.025(5) 0.027(6) 0.002(5) 0.002(5) 0.003(5)
C104 0.046(6) 0.027(5) 0.035(5) 0.002(4) 0.008(5) 0.006(4)
C105 0.061(7) 0.029(6) 0.040(6) 0.001(5) 0.010(5) 0.016(5)
C106 0.060(7) 0.027(6) 0.040(5) 0.003(5) 0.012(5) 0.016(5)
C107 0.048(6) 0.025(5) 0.036(5) 0.000(4) 0.008(5) 0.003(5)
C108 0.025(7) 0.023(5) 0.031(6) -0.002(4) 0.008(5) -0.006(5)
C109 0.039(6) 0.024(5) 0.035(6) -0.001(4) 0.010(5) -0.002(5)
C110 0.060(7) 0.027(6) 0.043(6) 0.003(5) 0.021(5) 0.006(5)
C111 0.061(7) 0.029(6) 0.043(6) 0.004(5) 0.026(6) 0.006(5)
C112 0.040(6) 0.023(5) 0.036(6) -0.002(4) 0.017(5) 0.001(5)
C113 0.040(7) 0.025(5) 0.039(6) -0.005(4) 0.019(6) 0.000(5)
C114 0.044(6) 0.026(5) 0.051(7) -0.007(5) 0.021(5) 0.000(5)
C115 0.051(7) 0.034(6) 0.067(7) -0.015(5) 0.018(6) -0.002(5)
C116 0.062(8) 0.036(6) 0.073(8) -0.019(6) 0.025(6) -0.001(6)
C117 0.065(8) 0.039(6) 0.075(8) -0.014(6) 0.024(6) 0.006(6)
C118 0.060(7) 0.044(7) 0.069(8) -0.011(6) 0.020(6) 0.012(6)
C119 0.047(7) 0.040(6) 0.061(7) -0.012(6) 0.018(6) 0.006(5)
C120 0.095(12) 0.053(8) 0.114(12) -0.027(8) 0.037(10) 0.019(8)
N25 0.019(6) 0.027(5) 0.040(6) -0.001(4) 0.007(5) 0.000(4)
N26 0.015(6) 0.030(5) 0.037(5) -0.008(5) 0.011(5) 0.001(4)
N27 0.018(6) 0.020(5) 0.031(6) -0.005(4) 0.011(5) -0.002(4)
N28 0.025(6) 0.020(5) 0.032(6) -0.007(5) 0.004(4) -0.002(4)
N29 0.026(6) 0.037(6) 0.048(6) -0.005(5) 0.004(5) -0.008(4)
N30 0.027(6) 0.037(6) 0.046(6) -0.002(4) 0.000(5) -0.008(5)
C121 0.020(6) 0.026(5) 0.038(6) 0.000(5) 0.004(5) -0.002(4)
C122 0.024(6) 0.028(6) 0.045(7) 0.003(5) 0.009(5) -0.001(5)
C123 0.021(7) 0.032(6) 0.052(7) 0.008(5) 0.008(5) -0.003(5)
C124 0.021(7) 0.030(5) 0.047(7) 0.005(5) 0.002(5) -0.003(5)
C125 0.028(7) 0.030(5) 0.051(7) 0.001(5) 0.006(5) 0.000(5)
C126 0.027(7) 0.029(5) 0.043(7) -0.001(5) 0.007(5) 0.001(5)
C127 0.033(9) 0.035(7) 0.074(10) 0.017(7) 0.000(8) -0.003(6)
C128 0.024(7) 0.035(6) 0.035(6) -0.004(5) 0.008(5) -0.005(5)
C129 0.026(6) 0.035(5) 0.039(5) -0.007(5) 0.009(5) -0.005(4)
C130 0.035(7) 0.043(6) 0.041(6) -0.008(5) 0.006(5) -0.011(5)
C131 0.028(7) 0.038(6) 0.045(6) -0.009(5) 0.005(5) -0.006(5)
C132 0.021(6) 0.035(5) 0.044(5) -0.009(5) 0.009(5) -0.003(4)
C133 0.019(7) 0.033(6) 0.041(6) -0.007(5) 0.010(5) -0.001(5)
C134 0.024(6) 0.036(5) 0.046(6) -0.007(5) 0.004(5) -0.006(4)
C135 0.025(6) 0.039(6) 0.051(6) -0.003(5) 0.002(5) -0.009(5)
C136 0.026(6) 0.040(6) 0.050(6) 0.002(5) -0.003(5) -0.011(5)
C137 0.023(6) 0.035(5) 0.044(6) -0.004(5) 0.003(5) -0.007(4)
C138 0.019(6) 0.022(6) 0.030(6) -0.006(5) 0.009(5) -0.004(4)
C139 0.019(6) 0.030(5) 0.041(6) -0.006(4) 0.005(5) -0.003(4)
C140 0.023(6) 0.032(6) 0.052(7) -0.004(5) -0.002(5) -0.003(5)
C141 0.026(6) 0.030(6) 0.050(7) -0.003(5) -0.001(5) -0.002(5)
C142 0.022(6) 0.024(5) 0.037(6) -0.004(5) 0.004(5) -0.002(4)
C143 0.024(6) 0.021(5) 0.034(6) -0.006(5) 0.006(5) -0.001(5)
C144 0.035(6) 0.022(5) 0.043(6) -0.004(5) 0.006(5) -0.007(5)
C145 0.038(7) 0.026(6) 0.049(7) -0.004(5) 0.009(5) -0.009(5)
C146 0.048(7) 0.030(6) 0.059(7) -0.002(6) 0.014(6) -0.014(5)
C147 0.059(8) 0.028(6) 0.074(8) -0.008(6) 0.024(6) -0.020(5)
C148 0.068(8) 0.029(6) 0.079(8) -0.016(6) 0.030(6) -0.019(6)
C149 0.055(7) 0.027(6) 0.067(7) -0.013(5) 0.027(6) -0.015(5)
C150 0.101(12) 0.038(7) 0.121(13) -0.009(8) 0.039(10) -0.038(8)
N31 0.013(5) 0.030(6) 0.032(6) 0.008(5) 0.002(4) -0.002(4)
N32 0.009(5) 0.028(5) 0.036(6) 0.005(4) 0.005(4) -0.002(5)
N33 0.015(5) 0.031(6) 0.025(5) 0.008(5) 0.003(4) 0.003(5)
N34 0.016(5) 0.044(6) 0.032(6) 0.004(5) 0.004(4) -0.004(5)
N35 0.019(5) 0.060(6) 0.054(6) -0.009(5) 0.006(5) 0.007(5)
N36 0.019(5) 0.059(6) 0.053(6) -0.006(5) 0.003(5) 0.008(5)
C151 0.014(5) 0.028(6) 0.029(6) 0.001(5) 0.001(4) -0.002(4)
C152 0.018(5) 0.037(6) 0.033(6) 0.006(5) -0.002(5) -0.007(5)
C153 0.020(6) 0.039(7) 0.031(6) 0.003(5) -0.003(5) -0.011(5)
C154 0.023(6) 0.044(7) 0.027(7) -0.001(5) -0.003(5) -0.003(5)
C155 0.024(6) 0.043(7) 0.026(6) 0.001(5) -0.004(5) 0.001(5)
C156 0.024(6) 0.036(6) 0.030(6) 0.004(5) -0.002(5) -0.001(5)
C157 0.026(6) 0.077(10) 0.038(9) -0.003(8) -0.007(6) -0.009(6)
C158 0.015(5) 0.028(6) 0.033(6) 0.007(5) 0.006(5) -0.004(5)
C159 0.014(5) 0.030(6) 0.037(6) 0.003(5) 0.006(5) -0.003(4)
C160 0.018(5) 0.040(6) 0.050(7) -0.006(5) 0.001(5) 0.001(5)
C161 0.016(5) 0.040(6) 0.052(7) -0.008(5) 0.003(5) 0.003(5)
C162 0.012(5) 0.033(6) 0.041(6) 0.000(5) 0.007(4) 0.002(4)
C163 0.008(5) 0.028(6) 0.037(6) 0.002(5) 0.004(5) -0.001(5)
C164 0.013(5) 0.042(6) 0.047(6) -0.002(5) 0.005(4) 0.003(4)
C165 0.013(5) 0.051(7) 0.049(6) -0.007(5) 0.006(5) 0.008(5)
C166 0.014(5) 0.054(7) 0.048(6) -0.004(5) 0.004(5) 0.003(5)
C167 0.014(5) 0.048(6) 0.043(6) 0.004(5) 0.006(4) 0.004(5)
C168 0.014(5) 0.033(6) 0.029(6) 0.009(5) 0.004(4) 0.002(5)
C169 0.016(5) 0.049(6) 0.033(5) 0.009(5) 0.007(4) 0.004(5)
C170 0.022(6) 0.074(7) 0.033(5) 0.008(6) 0.008(5) 0.008(6)
C171 0.023(6) 0.072(7) 0.027(5) 0.009(5) 0.008(4) 0.010(6)
C172 0.019(5) 0.052(6) 0.024(5) 0.008(5) 0.006(4) 0.006(5)
C173 0.019(5) 0.050(7) 0.027(6) 0.009(6) 0.003(4) 0.005(5)
C174 0.018(5) 0.049(6) 0.035(6) -0.005(5) 0.001(5) 0.002(5)
C175 0.026(6) 0.056(7) 0.047(7) 0.004(5) -0.002(5) 0.002(5)
C176 0.032(6) 0.068(7) 0.056(7) 0.003(6) -0.008(6) 0.010(6)
C177 0.028(6) 0.076(8) 0.058(7) -0.002(6) -0.006(6) 0.005(6)
C178 0.024(6) 0.075(8) 0.058(7) 0.000(6) -0.001(5) -0.003(6)
C179 0.021(6) 0.062(7) 0.043(7) 0.001(6) 0.001(5) -0.004(5)
C180 0.034(7) 0.124(12) 0.083(11) -0.006(10) -0.016(7) 0.011(7)
B1 0.067(7) 0.075(7) 0.093(7) 0.010(6) 0.021(6) -0.007(6)
F1 0.088(7) 0.098(7) 0.094(6) 0.016(5) 0.020(5) -0.014(6)
F2 0.062(7) 0.078(6) 0.111(7) 0.004(5) 0.020(5) -0.004(5)
F3 0.068(6) 0.093(7) 0.103(7) 0.007(6) 0.024(5) -0.011(5)
F4 0.079(7) 0.082(6) 0.096(7) 0.003(5) 0.017(5) 0.006(5)
B2 0.112(8) 0.114(8) 0.119(9) 0.006(7) -0.010(7) -0.013(7)
F5 0.118(8) 0.113(7) 0.088(7) -0.003(6) 0.005(6) 0.006(6)
F6 0.127(9) 0.114(7) 0.148(9) -0.006(6) -0.027(7) -0.008(7)
F7 0.122(8) 0.155(9) 0.106(7) 0.003(6) -0.011(6) -0.033(7)
F8 0.107(7) 0.101(8) 0.181(10) 0.001(7) -0.018(6) -0.005(6)
S1 0.095(4) 0.105(4) 0.074(4) 0.023(3) 0.007(3) -0.003(3)
S2 0.088(4) 0.093(4) 0.060(3) 0.019(3) -0.001(3) -0.014(3)
N200 0.093(6) 0.098(5) 0.070(6) 0.023(5) 0.004(5) -0.004(5)
C1A 0.107(6) 0.151(8) 0.097(7) 0.012(6) -0.006(5) 0.016(6)
C2A 0.089(6) 0.121(7) 0.074(6) 0.023(6) -0.009(5) -0.014(5)
O1 0.152(10) 0.099(6) 0.084(8) 0.017(6) 0.026(7) -0.014(6)
O2 0.089(9) 0.101(8) 0.084(7) 0.035(6) 0.010(6) 0.001(7)
O3 0.102(8) 0.093(7) 0.073(7) 0.021(6) 0.012(6) -0.021(6)
O4 0.106(9) 0.100(8) 0.058(5) 0.017(5) 0.004(5) -0.014(7)
F1A 0.118(7) 0.219(11) 0.135(8) -0.006(7) 0.002(6) 0.041(8)
F2A 0.103(8) 0.175(8) 0.137(9) -0.015(6) -0.007(7) -0.003(6)
F3A 0.140(9) 0.191(9) 0.111(7) 0.033(7) -0.015(6) 0.021(8)
F4A 0.120(8) 0.142(7) 0.143(9) 0.023(6) -0.034(7) 0.006(6)
F5A 0.076(7) 0.146(8) 0.082(6) 0.024(6) -0.003(5) -0.017(6)
F6A 0.095(8) 0.163(8) 0.074(6) 0.014(5) -0.008(5) -0.039(6)
S3 0.094(4) 0.076(3) 0.058(3) -0.009(3) 0.006(3) -0.005(3)
S4 0.064(4) 0.065(3) 0.062(3) -0.003(2) 0.014(3) 0.004(3)
C4A 0.106(7) 0.078(6) 0.072(5) 0.002(4) 0.001(5) -0.002(5)
C3A 0.093(6) 0.112(7) 0.107(7) -0.030(5) 0.004(5) -0.007(6)
N201 0.071(6) 0.070(5) 0.064(6) -0.009(4) 0.014(5) -0.004(4)
O5 0.153(10) 0.085(7) 0.064(6) 0.001(5) 0.029(6) 0.015(7)
O6 0.092(7) 0.092(8) 0.061(6) -0.010(5) 0.015(5) 0.001(6)
O7 0.070(6) 0.087(8) 0.092(8) -0.007(6) 0.024(6) 0.008(5)
O8 0.073(8) 0.066(6) 0.069(6) -0.008(5) 0.021(6) -0.008(5)
F1B 0.116(7) 0.132(9) 0.164(8) -0.048(7) 0.046(6) -0.023(7)
F2B 0.095(8) 0.151(7) 0.142(8) -0.005(6) -0.032(6) 0.000(6)
F3B 0.095(8) 0.144(7) 0.159(9) -0.068(6) 0.010(6) -0.027(6)
F4B 0.160(9) 0.098(7) 0.067(5) -0.003(5) -0.001(6) -0.004(6)
F5B 0.119(7) 0.105(7) 0.100(7) 0.008(6) -0.017(6) 0.024(5)
F6B 0.150(8) 0.096(7) 0.101(7) 0.015(5) 0.005(6) -0.030(6)
S5 0.075(4) 0.093(4) 0.125(4) -0.020(3) 0.001(4) -0.022(3)
S6 0.074(4) 0.136(4) 0.119(4) -0.022(4) -0.006(3) -0.026(3)
C5A 0.082(6) 0.104(6) 0.124(7) -0.022(5) 0.005(6) -0.032(5)
C6A 0.092(7) 0.129(6) 0.111(7) -0.010(6) -0.012(5) -0.018(5)
N102 0.072(5) 0.112(6) 0.117(6) -0.023(5) -0.005(5) -0.021(5)
O9 0.086(9) 0.107(9) 0.127(6) -0.003(6) -0.001(6) -0.019(7)
O10 0.084(9) 0.104(7) 0.180(10) -0.053(7) 0.018(8) -0.035(6)
O11 0.112(10) 0.192(11) 0.117(7) -0.029(7) 0.008(6) -0.042(8)
O12 0.064(8) 0.113(7) 0.167(10) -0.012(7) -0.025(7) -0.019(6)
F1C 0.081(6) 0.134(8) 0.167(9) -0.008(7) 0.009(6) -0.026(5)
F2C 0.110(8) 0.112(7) 0.131(7) -0.032(6) 0.023(7) -0.042(6)
F3C 0.107(8) 0.137(8) 0.119(6) -0.015(5) 0.007(6) -0.039(7)
F4C 0.109(8) 0.151(9) 0.120(7) -0.003(6) 0.004(6) 0.002(6)
F5C 0.118(8) 0.146(9) 0.117(7) -0.006(7) -0.031(6) -0.017(6)
F6C 0.128(9) 0.141(7) 0.114(8) -0.002(6) -0.020(6) -0.035(6)
S7 0.098(4) 0.080(3) 0.096(4) 0.035(3) 0.045(3) 0.040(3)
S8 0.073(4) 0.087(3) 0.055(3) 0.008(3) 0.013(3) 0.034(3)
C7A 0.111(7) 0.091(6) 0.123(6) 0.020(5) 0.028(5) 0.024(6)
C8A 0.112(7) 0.145(7) 0.074(5) -0.013(6) -0.010(5) 0.057(5)
N103 0.080(6) 0.084(4) 0.085(6) 0.023(4) 0.029(5) 0.037(4)
O13 0.148(10) 0.099(7) 0.132(8) 0.057(6) 0.065(7) 0.039(7)
O14 0.091(6) 0.092(8) 0.102(8) 0.020(7) 0.039(6) 0.041(6)
O15 0.086(7) 0.085(6) 0.063(7) 0.013(6) 0.019(6) 0.039(5)
O16 0.081(7) 0.075(7) 0.063(6) -0.008(6) 0.020(5) 0.015(6)
F1D 0.123(8) 0.100(7) 0.109(7) 0.015(5) -0.003(6) -0.004(6)
F2D 0.147(9) 0.094(6) 0.176(9) -0.006(6) 0.025(7) 0.021(6)
F3D 0.112(7) 0.115(8) 0.211(10) 0.024(7) 0.035(6) 0.010(6)
F4D 0.132(8) 0.188(8) 0.092(7) -0.032(7) -0.036(6) 0.086(7)
F5D 0.155(10) 0.172(8) 0.137(9) -0.042(7) -0.024(7) 0.026(6)
F6D 0.150(9) 0.187(10) 0.075(6) -0.002(6) 0.002(6) 0.089(7)
S9 0.102(4) 0.098(4) 0.114(4) -0.028(4) 0.023(4) -0.015(3)
S10 0.068(4) 0.094(3) 0.076(3) -0.001(3) 0.010(3) -0.011(3)
C9A 0.114(6) 0.116(7) 0.144(7) -0.039(6) 0.019(6) -0.004(5)
C10A 0.084(6) 0.107(6) 0.107(6) -0.004(6) -0.007(5) -0.016(5)
N104 0.080(6) 0.091(5) 0.094(6) -0.006(4) 0.017(5) -0.010(5)
O17 0.168(10) 0.109(7) 0.180(10) -0.029(7) 0.076(9) -0.036(7)
O18 0.149(10) 0.145(10) 0.121(6) -0.024(6) 0.013(7) -0.002(9)
O19 0.073(8) 0.127(9) 0.072(5) 0.007(5) 0.016(5) -0.002(7)
O20 0.079(7) 0.101(7) 0.071(7) -0.005(6) 0.023(6) -0.006(6)
F1E 0.124(8) 0.134(8) 0.208(10) -0.024(7) 0.045(8) -0.009(7)
F2E 0.163(9) 0.146(9) 0.162(8) -0.052(6) -0.023(7) 0.028(8)
F3E 0.123(8) 0.123(7) 0.170(9) -0.052(7) -0.011(7) 0.012(6)
F4E 0.075(6) 0.132(8) 0.121(7) -0.004(6) -0.012(5) -0.013(6)
F5E 0.122(9) 0.105(6) 0.175(9) -0.004(6) -0.014(7) -0.024(5)
F6E 0.125(9) 0.146(8) 0.106(6) -0.006(6) -0.020(5) -0.023(7)
N1S 0.082(15) 0.083(14) 0.093(14) 0.017(10) -0.015(10) -0.005(9)
C1S 0.072(16) 0.075(15) 0.079(14) 0.023(10) -0.019(11) -0.010(10)
C2S 0.076(15) 0.085(15) 0.085(14) 0.019(11) -0.022(11) -0.002(10)
N2S 0.087(13) 0.079(10) 0.055(10) 0.013(9) 0.004(8) -0.016(9)
C3S 0.080(13) 0.074(11) 0.048(11) -0.002(10) 0.011(9) 0.003(10)
C4S 0.086(14) 0.091(12) 0.047(10) -0.006(10) 0.010(9) 0.014(11)
N3S 0.105(17) 0.149(17) 0.171(15) 0.058(13) 0.063(13) 0.048(11)
C5S 0.060(16) 0.127(17) 0.136(14) 0.031(12) 0.024(13) 0.018(10)
C6S 0.041(14) 0.117(16) 0.109(14) 0.006(12) -0.003(12) 0.003(10)
N5S 0.164(16) 0.115(15) 0.088(14) 0.002(9) 0.018(12) 0.043(12)
C9S 0.128(15) 0.100(16) 0.077(15) -0.007(9) 0.007(12) 0.021(12)
C10S 0.101(15) 0.094(15) 0.068(13) -0.012(9) -0.006(11) 0.003(12)
N7S 0.089(14) 0.066(10) 0.100(13) 0.003(9) -0.008(9) -0.008(10)
C13S 0.075(14) 0.051(10) 0.077(13) 0.000(10) 0.009(9) 0.001(11)
C14S 0.076(14) 0.066(11) 0.077(13) 0.000(10) 0.011(9) -0.007(11)

loop_
_atom_type_symbol
_atom_type_description
_atom_type_scat_dispersion_real
_atom_type_scat_dispersion_imag
_atom_type_scat_source
C C 0.0181 0.0091 'International Tables Vol C Tables 4.2.6.8 and 6.1.1.4'
H H 0.0000 0.0000 'International Tables Vol C Tables 4.2.6.8 and 6.1.1.4'
N N 0.0311 0.0180 'International Tables Vol C Tables 4.2.6.8 and 6.1.1.4'
Fe Fe -1.1336 3.1974 'International Tables Vol C Tables 4.2.6.8 and 6.1.1.4'
B B 0.0090 0.0039 'International Tables Vol C Tables 4.2.6.8 and 6.1.1.4'
F F 0.0727 0.0534 'International Tables Vol C Tables 4.2.6.8 and 6.1.1.4'
S S 0.3331 0.5567 'International Tables Vol C Tables 4.2.6.8 and 6.1.1.4'
O O 0.0492 0.0322 'International Tables Vol C Tables 4.2.6.8 and 6.1.1.4'

loop_
_geom_angle_atom_site_label_1
_geom_angle_atom_site_label_2
_geom_angle_atom_site_label_3
_geom_angle
N2 Fe1 N14 92.7(4)
N2 Fe1 N7 90.5(4)
N14 Fe1 N7 173.0(4)
N2 Fe1 N1 80.9(4)
N14 Fe1 N1 90.7(4)
N7 Fe1 N1 95.9(4)
N2 Fe1 N13 172.8(4)
N14 Fe1 N13 80.1(4)
N7 Fe1 N13 96.7(4)
N1 Fe1 N13 97.9(4)
N2 Fe1 N8 93.9(4)
N14 Fe1 N8 92.7(4)
N7 Fe1 N8 80.9(4)
N1 Fe1 N8 173.9(4)
N13 Fe1 N8 87.6(4)
N3 Fe2 N4 80.8(4)
N3 Fe2 N19 90.4(4)
N4 Fe2 N19 96.4(4)
N3 Fe2 N34 171.2(4)
N4 Fe2 N34 94.3(4)
N19 Fe2 N34 97.4(4)
N3 Fe2 N33 91.4(4)
N4 Fe2 N33 87.5(4)
N19 Fe2 N33 176.0(4)
N34 Fe2 N33 81.1(4)
N3 Fe2 N20 92.1(4)
N4 Fe2 N20 172.5(4)
N19 Fe2 N20 81.2(4)
N34 Fe2 N20 93.1(4)
N33 Fe2 N20 95.1(4)
N22 Fe3 N28 97.1(4)
N22 Fe3 N15 173.1(4)
N28 Fe3 N15 89.6(4)
N22 Fe3 N21 81.1(4)
N28 Fe3 N21 174.3(4)
N15 Fe3 N21 92.4(4)
N22 Fe3 N16 96.5(4)
N28 Fe3 N16 95.6(4)
N15 Fe3 N16 81.1(4)
N21 Fe3 N16 89.9(4)
N22 Fe3 N27 87.9(4)
N28 Fe3 N27 81.0(4)
N15 Fe3 N27 94.8(4)
N21 Fe3 N27 93.5(4)
N16 Fe3 N27 174.8(4)
N25 Fe4 N31 97.8(4)
N25 Fe4 N10 94.4(4)
N31 Fe4 N10 95.2(4)
N25 Fe4 N9 171.8(4)
N31 Fe4 N9 89.6(4)
N10 Fe4 N9 81.4(4)
N25 Fe4 N32 91.1(4)
N31 Fe4 N32 81.0(4)
N10 Fe4 N32 173.7(4)
N9 Fe4 N32 93.5(4)
N25 Fe4 N26 80.2(4)
N31 Fe4 N26 174.4(4)
N10 Fe4 N26 90.2(4)
N9 Fe4 N26 92.7(4)
N32 Fe4 N26 93.7(4)
C8 N1 C1 117.4(10)
C8 N1 Fe1 114.5(8)
C1 N1 Fe1 128.0(8)
C13 N2 C9 117.7(10)
C13 N2 Fe1 127.7(8)
C9 N2 Fe1 114.6(7)
C18 N3 C22 118.4(10)
C18 N3 Fe2 127.9(8)
C22 N3 Fe2 113.7(7)
C23 N4 C24 118.9(11)
C23 N4 Fe2 114.4(8)
C24 N4 Fe2 126.6(9)
C14 N5 N6 121.5(10)
N5 N6 C17 118.8(10)
C6 C1 C2 119.0(11)
C6 C1 N1 120.9(11)
C2 C1 N1 120.1(10)
C1 C2 C3 120.4(11)
C1 C2 H2 119.8
C3 C2 H2 119.8
C4 C3 C2 120.5(12)
C4 C3 H3 119.8
C2 C3 H3 119.8
C3 C4 C5 118.8(11)
C3 C4 C7 122.8(12)
C5 C4 C7 118.4(12)
C4 C5 C6 121.3(12)
C4 C5 H5 119.4
C6 C5 H5 119.4
C1 C6 C5 119.9(11)
C1 C6 H6 120.0
C5 C6 H6 120.0
C4 C7 H7A 109.5
C4 C7 H7B 109.5
H7A C7 H7B 109.5
C4 C7 H7C 109.5
H7A C7 H7C 109.5
H7B C7 H7C 109.5
N1 C8 C9 118.3(11)
N1 C8 H8 120.9
C9 C8 H8 120.9
N2 C9 C10 122.4(10)
N2 C9 C8 111.7(10)
C10 C9 C8 125.9(11)
C9 C10 C11 118.4(11)
C9 C10 H10 120.8
C11 C10 H10 120.8
C12 C11 C10 121.1(11)
C12 C11 H11 119.5
C10 C11 H11 119.5
C11 C12 C13 117.1(10)
C11 C12 C14 123.2(10)
C13 C12 C14 119.6(10)
N2 C13 C12 123.2(11)
N2 C13 H13 118.4
C12 C13 H13 118.4
N5 C14 C15 121.5(10)
N5 C14 C12 115.6(10)
C15 C14 C12 122.8(11)
C16 C15 C14 117.2(12)
C16 C15 H15 121.4
C14 C15 H15 121.4
C15 C16 C17 119.4(12)
C15 C16 H16 120.3
C17 C16 H16 120.3
N6 C17 C16 121.5(11)
N6 C17 C19 114.7(10)
C16 C17 C19 123.8(11)
N3 C18 C19 123.0(11)
N3 C18 H18 118.5
C19 C18 H18 118.5
C20 C19 C18 118.2(10)
C20 C19 C17 122.8(10)
C18 C19 C17 118.9(10)
C19 C20 C21 119.1(11)
C19 C20 H20 120.5
C21 C20 H20 120.5
C20 C21 C22 120.6(12)
C20 C21 H21 119.7
C22 C21 H21 119.7
N3 C22 C21 120.7(10)
N3 C22 C23 113.7(10)
C21 C22 C23 125.6(11)
N4 C23 C22 116.7(11)
N4 C23 H23 121.7
C22 C23 H23 121.7
C25 C24 C29 118.1(12)
C25 C24 N4 120.9(12)
C29 C24 N4 121.0(12)
C24 C25 C26 119.3(13)
C24 C25 H25 120.4
C26 C25 H25 120.4
C27 C26 C25 121.4(14)
C27 C26 H26 119.3
C25 C26 H26 119.3
C28 C27 C26 118.4(14)
C28 C27 C30 121.0(15)
C26 C27 C30 120.3(15)
C27 C28 C29 121.4(14)
C27 C28 H28 119.3
C29 C28 H28 119.3
C24 C29 C28 120.8(13)
C24 C29 H29 119.6
C28 C29 H29 119.6
C27 C30 H30A 109.5
C27 C30 H30B 109.5
H30A C30 H30B 109.5
C27 C30 H30C 109.5
H30A C30 H30C 109.5
H30B C30 H30C 109.5
C38 N7 C31 117.6(10)
C38 N7 Fe1 114.4(8)
C31 N7 Fe1 127.9(8)
C43 N8 C39 117.8(10)
C43 N8 Fe1 127.6(8)
C39 N8 Fe1 114.3(8)
C48 N9 C52 118.6(10)
C48 N9 Fe4 128.0(8)
C52 N9 Fe4 113.4(8)
C53 N10 C54 119.2(10)
C53 N10 Fe4 114.0(8)
C54 N10 Fe4 126.7(8)
C44 N11 N12 120.5(11)
C47 N12 N11 120.7(11)
C36 C31 C32 119.1(11)
C36 C31 N7 120.4(11)
C32 C31 N7 120.5(11)
C31 C32 C33 119.5(12)
C31 C32 H32 120.2
C33 C32 H32 120.2
C34 C33 C32 122.4(13)
C34 C33 H33 118.8
C32 C33 H33 118.8
C33 C34 C35 117.3(12)
C33 C34 C37 122.5(13)
C35 C34 C37 120.1(13)
C34 C35 C36 121.9(13)
C34 C35 H35 119.1
C36 C35 H35 119.1
C31 C36 C35 119.7(12)
C31 C36 H36 120.1
C35 C36 H36 120.1
C34 C37 H37A 109.5
C34 C37 H37B 109.5
H37A C37 H37B 109.5
C34 C37 H37C 109.5
H37A C37 H37C 109.5
H37B C37 H37C 109.5
N7 C38 C39 118.0(11)
N7 C38 H38 121.0
C39 C38 H38 121.0
N8 C39 C40 122.4(10)
N8 C39 C38 112.3(11)
C40 C39 C38 125.2(11)
C41 C40 C39 118.6(12)
C41 C40 H40 120.7
C39 C40 H40 120.7
C40 C41 C42 120.8(12)
C40 C41 H41 119.6
C42 C41 H41 119.6
C41 C42 C43 117.4(10)
C41 C42 C44 122.7(11)
C43 C42 C44 119.8(10)
N8 C43 C42 122.9(11)
N8 C43 H43 118.5
C42 C43 H43 118.5
N11 C44 C45 120.6(11)
N11 C44 C42 115.9(11)
C45 C44 C42 123.5(11)
C46 C45 C44 118.6(12)
C46 C45 H45 120.7
C44 C45 H45 120.7
C45 C46 C47 118.5(12)
C45 C46 H46 120.7
C47 C46 H46 120.7
N12 C47 C46 120.5(11)
N12 C47 C49 114.7(11)
C46 C47 C49 124.7(12)
N9 C48 C49 122.9(11)
N9 C48 H48 118.6
C49 C48 H48 118.6
C48 C49 C50 118.2(11)
C48 C49 C47 120.0(11)
C50 C49 C47 121.8(11)
C51 C50 C49 119.4(12)
C51 C50 H50 120.3
C49 C50 H50 120.3
C50 C51 C52 119.5(12)
C50 C51 H51 120.2
C52 C51 H51 120.2
N9 C52 C51 121.3(11)
N9 C52 C53 113.8(11)
C51 C52 C53 124.9(11)
N10 C53 C52 117.2(11)
N10 C53 H53 121.4
C52 C53 H53 121.4
C59 C54 C55 120.4(11)
C59 C54 N10 119.3(11)
C55 C54 N10 120.2(11)
C54 C55 C56 119.0(12)
C54 C55 H55 120.5
C56 C55 H55 120.5
C57 C56 C55 121.6(12)
C57 C56 H56 119.2
C55 C56 H56 119.2
C56 C57 C58 118.0(11)
C56 C57 C60 121.9(12)
C58 C57 C60 120.1(12)
C57 C58 C59 122.2(12)
C57 C58 H58 118.9
C59 C58 H58 118.9
C54 C59 C58 118.5(12)
C54 C59 H59 120.8
C58 C59 H59 120.8
C57 C60 H60A 109.5
C57 C60 H60B 109.5
H60A C60 H60B 109.5
C57 C60 H60C 109.5
H60A C60 H60C 109.5
H60B C60 H60C 109.5
C68 N13 C61 118.9(11)
C68 N13 Fe1 115.1(8)
C61 N13 Fe1 125.9(9)
C73 N14 C69 117.7(10)
C73 N14 Fe1 127.1(8)
C69 N14 Fe1 115.2(7)
C78 N15 C82 118.0(10)
C78 N15 Fe3 127.8(8)
C82 N15 Fe3 114.2(7)
C83 N16 C84 118.1(10)
C83 N16 Fe3 114.4(8)
C84 N16 Fe3 127.5(8)
C74 N17 N18 119.9(10)
C77 N18 N17 121.1(10)
C66 C61 C62 117.3(11)
C66 C61 N13 120.2(11)
C62 C61 N13 122.5(11)
C61 C62 C63 120.0(12)
C61 C62 H62 120.0
C63 C62 H62 120.0
C64 C63 C62 122.7(12)
C64 C63 H63 118.7
C62 C63 H63 118.7
C63 C64 C65 117.0(12)
C63 C64 C67 121.6(12)
C65 C64 C67 121.3(12)
C64 C65 C66 121.0(12)
C64 C65 H65 119.5
C66 C65 H65 119.5
C61 C66 C65 121.9(12)
C61 C66 H66 119.0
C65 C66 H66 119.0
C64 C67 H67A 109.5
C64 C67 H67B 109.5
H67A C67 H67B 109.5
C64 C67 H67C 109.5
H67A C67 H67C 109.5
H67B C67 H67C 109.5
N13 C68 C69 117.8(11)
N13 C68 H68 121.1
C69 C68 H68 121.1
N14 C69 C70 121.4(10)
N14 C69 C68 111.5(10)
C70 C69 C68 127.1(11)
C71 C70 C69 119.9(11)
C71 C70 H70 120.1
C69 C70 H70 120.1
C70 C71 C72 120.3(11)
C70 C71 H71 119.9
C72 C71 H71 119.9
C71 C72 C73 117.2(10)
C71 C72 C74 124.1(10)
C73 C72 C74 118.7(10)
N14 C73 C72 123.4(11)
N14 C73 H73 118.3
C72 C73 H73 118.3
N17 C74 C75 120.4(10)
N17 C74 C72 115.4(10)
C75 C74 C72 124.2(11)
C76 C75 C74 120.0(11)
C76 C75 H75 120.0
C74 C75 H75 120.0
C75 C76 C77 117.2(11)
C75 C76 H76 121.4
C77 C76 H76 121.4
N18 C77 C76 121.4(10)
N18 C77 C79 115.2(10)
C76 C77 C79 123.4(10)
N15 C78 C79 123.6(11)
N15 C78 H78 118.2
C79 C78 H78 118.2
C80 C79 C78 117.5(10)
C80 C79 C77 122.7(10)
C78 C79 C77 119.8(10)
C81 C80 C79 120.0(11)
C81 C80 H80 120.0
C79 C80 H80 120.0
C80 C81 C82 119.1(11)
C80 C81 H81 120.5
C82 C81 H81 120.5
N15 C82 C81 121.8(10)
N15 C82 C83 113.2(10)
C81 C82 C83 125.0(11)
N16 C83 C82 117.0(11)
N16 C83 H83 121.5
C82 C83 H83 121.5
C89 C84 C85 120.1(10)
C89 C84 N16 120.0(10)
C85 C84 N16 119.9(10)
C84 C85 C86 119.6(11)
C84 C85 H85 120.2
C86 C85 H85 120.2
C87 C86 C85 120.6(11)
C87 C86 H86 119.7
C85 C86 H86 119.7
C88 C87 C86 118.8(11)
C88 C87 C90 120.3(11)
C86 C87 C90 120.9(11)
C87 C88 C89 122.0(11)
C87 C88 H88 119.0
C89 C88 H88 119.0
C84 C89 C88 119.0(11)
C84 C89 H89 120.5
C88 C89 H89 120.5
C87 C90 H90A 109.5
C87 C90 H90B 109.5
H90A C90 H90B 109.5
C87 C90 H90C 109.5
H90A C90 H90C 109.5
H90B C90 H90C 109.5
C98 N19 C91 117.3(11)
C98 N19 Fe2 114.7(8)
C91 N19 Fe2 127.6(9)
C103 N20 C99 117.7(10)
C103 N20 Fe2 128.9(8)
C99 N20 Fe2 112.8(7)
C108 N21 C112 117.7(10)
C108 N21 Fe3 129.1(8)
C112 N21 Fe3 113.2(8)
C113 N22 C114 117.4(10)
C113 N22 Fe3 115.7(8)
C114 N22 Fe3 126.9(8)
C104 N23 N24 120.5(10)
C107 N24 N23 119.8(10)
C96 C91 C92 119.4(11)
C96 C91 N19 120.9(11)
C92 C91 N19 119.7(11)
C91 C92 C93 119.0(12)
C91 C92 H92 120.5
C93 C92 H92 120.5
C94 C93 C92 123.0(12)
C94 C93 H93 118.5
C92 C93 H93 118.5
C93 C94 C95 117.6(11)
C93 C94 C97 121.7(12)
C95 C94 C97 120.7(12)
C94 C95 C96 120.5(12)
C94 C95 H95 119.8
C96 C95 H95 119.8
C91 C96 C95 120.6(12)
C91 C96 H96 119.7
C95 C96 H96 119.7
C94 C97 H97A 109.5
C94 C97 H97B 109.5
H97A C97 H97B 109.5
C94 C97 H97C 109.5
H97A C97 H97C 109.5
H97B C97 H97C 109.5
N19 C98 C99 117.6(11)
N19 C98 H98 121.2
C99 C98 H98 121.2
N20 C99 C100 122.4(10)
N20 C99 C98 113.3(10)
C100 C99 C98 124.2(11)
C101 C100 C99 118.4(11)
C101 C100 H100 120.8
C99 C100 H100 120.8
C102 C101 C100 120.3(11)
C102 C101 H101 119.8
C100 C101 H101 119.8
C101 C102 C103 118.3(11)
C101 C102 C104 121.6(11)
C103 C102 C104 120.0(11)
N20 C103 C102 122.7(11)
N20 C103 H103 118.7
C102 C103 H103 118.7
N23 C104 C105 121.9(11)
N23 C104 C102 116.3(11)
C105 C104 C102 121.8(11)
C104 C105 C106 118.1(11)
C104 C105 H105 121.0
C106 C105 H105 121.0
C107 C106 C105 118.2(11)
C107 C106 H106 120.9
C105 C106 H106 120.9
N24 C107 C106 121.4(11)
N24 C107 C109 114.4(10)
C106 C107 C109 124.2(11)
N21 C108 C109 124.3(11)
N21 C108 H108 117.8
C109 C108 H108 117.8
C108 C109 C110 117.5(11)
C108 C109 C107 120.4(10)
C110 C109 C107 122.1(10)
C111 C110 C109 118.7(11)
C111 C110 H110 120.6
C109 C110 H110 120.6
C110 C111 C112 120.3(11)
C110 C111 H111 119.8
C112 C111 H111 119.8
N21 C112 C111 121.2(10)
N21 C112 C113 114.0(11)
C111 C112 C113 124.7(11)
N22 C113 C112 115.8(11)
N22 C113 H113 122.1
C112 C113 H113 122.1
C119 C114 C115 119.1(11)
C119 C114 N22 119.6(11)
C115 C114 N22 121.2(11)
C114 C115 C116 119.9(12)
C114 C115 H115 120.1
C116 C115 H115 120.1
C117 C116 C115 121.2(13)
C117 C116 H116 119.4
C115 C116 H116 119.4
C118 C117 C116 118.0(12)
C118 C117 C120 122.6(13)
C116 C117 C120 119.4(13)
C117 C118 C119 122.2(13)
C117 C118 H118 118.9
C119 C118 H118 118.9
C114 C119 C118 119.5(12)
C114 C119 H119 120.3
C118 C119 H119 120.3
C117 C120 H12A 109.5
C117 C120 H12B 109.5
H12A C120 H12B 109.5
C117 C120 H12C 109.5
H12A C120 H12C 109.5
H12B C120 H12C 109.5
C128 N25 C121 117.2(10)
C128 N25 Fe4 115.4(8)
C121 N25 Fe4 127.3(8)
C133 N26 C129 118.4(10)
C133 N26 Fe4 127.3(8)
C129 N26 Fe4 114.3(8)
C138 N27 C142 118.7(10)
C138 N27 Fe3 128.0(8)
C142 N27 Fe3 113.3(7)
C143 N28 C144 114.4(10)
C143 N28 Fe3 114.3(8)
C144 N28 Fe3 131.3(8)
C134 N29 N30 120.7(10)
C137 N30 N29 119.2(10)
C126 C121 C122 118.6(11)
C126 C121 N25 120.7(11)
C122 C121 N25 120.5(11)
C121 C122 C123 119.8(12)
C121 C122 H122 120.1
C123 C122 H122 120.1
C124 C123 C122 122.0(12)
C124 C123 H123 119.0
C122 C123 H123 119.0
C123 C124 C125 118.0(11)
C123 C124 C127 123.5(12)
C125 C124 C127 118.5(11)
C124 C125 C126 120.9(12)
C124 C125 H125 119.5
C126 C125 H125 119.5
C121 C126 C125 120.5(12)
C121 C126 H126 119.8
C125 C126 H126 119.8
C124 C127 H12D 109.5
C124 C127 H12E 109.5
H12D C127 H12E 109.5
C124 C127 H12F 109.5
H12D C127 H12F 109.5
H12E C127 H12F 109.5
N25 C128 C129 118.0(11)
N25 C128 H128 121.0
C129 C128 H128 121.0
N26 C129 C130 121.6(11)
N26 C129 C128 112.0(10)
C130 C129 C128 126.4(11)
C131 C130 C129 119.5(12)
C131 C130 H130 120.2
C129 C130 H130 120.2
C132 C131 C130 119.8(11)
C132 C131 H131 120.1
C130 C131 H131 120.1
C131 C132 C133 118.2(11)
C131 C132 C134 122.6(11)
C133 C132 C134 119.1(10)
N26 C133 C132 122.4(11)
N26 C133 H133 118.8
C132 C133 H133 118.8
N29 C134 C135 121.1(11)
N29 C134 C132 115.4(11)
C135 C134 C132 123.5(11)
C136 C135 C134 119.6(12)
C136 C135 H135 120.2
C134 C135 H135 120.2
C135 C136 C137 117.4(11)
C135 C136 H136 121.3
C137 C136 H136 121.3
N30 C137 C136 122.1(11)
N30 C137 C139 114.6(10)
C136 C137 C139 123.3(11)
N27 C138 C139 122.0(11)
N27 C138 H138 119.0
C139 C138 H138 119.0
C140 C139 C138 118.7(10)
C140 C139 C137 119.1(10)
C138 C139 C137 122.1(10)
C141 C140 C139 119.3(11)
C141 C140 H140 120.4
C139 C140 H140 120.4
C140 C141 C142 119.7(11)
C140 C141 H141 120.1
C142 C141 H141 120.1
N27 C142 C141 121.5(10)
N27 C142 C143 113.3(10)
C141 C142 C143 125.1(11)
N28 C143 C142 117.6(11)
N28 C143 H143 121.2
C142 C143 H143 121.2
C149 C144 C145 120.3(11)
C149 C144 N28 120.1(11)
C145 C144 N28 119.6(11)
C144 C145 C146 118.7(12)
C144 C145 H145 120.6
C146 C145 H145 120.6
C147 C146 C145 121.7(12)
C147 C146 H146 119.1
C145 C146 H146 119.1
C148 C147 C146 117.7(12)
C148 C147 C150 121.5(13)
C146 C147 C150 120.8(12)
C147 C148 C149 123.3(13)
C147 C148 H148 118.4
C149 C148 H148 118.4
C144 C149 C148 118.2(12)
C144 C149 H149 120.9
C148 C149 H149 120.9
C147 C150 H15A 109.5
C147 C150 H15B 109.5
H15A C150 H15B 109.5
C147 C150 H15C 109.5
H15A C150 H15C 109.5
H15B C150 H15C 109.5
C158 N31 C151 116.1(10)
C158 N31 Fe4 114.2(8)
C151 N31 Fe4 129.6(8)
C163 N32 C159 116.7(10)
C163 N32 Fe4 129.3(8)
C159 N32 Fe4 114.0(7)
C168 N33 C172 119.0(10)
C168 N33 Fe2 127.5(8)
C172 N33 Fe2 113.4(7)
C173 N34 C174 114.5(10)
C173 N34 Fe2 114.1(8)
C174 N34 Fe2 131.4(8)
C164 N35 N36 119.5(10)
C167 N36 N35 120.0(10)
C156 C151 C152 119.9(11)
C156 C151 N31 121.7(11)
C152 C151 N31 118.4(10)
C153 C152 C151 118.9(11)
C153 C152 H152 120.5
C151 C152 H152 120.5
C154 C153 C152 122.3(12)
C154 C153 H153 118.8
C152 C153 H153 118.8
C153 C154 C155 117.9(11)
C153 C154 C157 121.9(11)
C155 C154 C157 120.2(11)
C154 C155 C156 120.8(11)
C154 C155 H155 119.6
C156 C155 H155 119.6
C151 C156 C155 120.1(11)
C151 C156 H156 120.0
C155 C156 H156 120.0
C154 C157 H15D 109.5
C154 C157 H15E 109.5
H15D C157 H15E 109.5
C154 C157 H15F 109.5
H15D C157 H15F 109.5
H15E C157 H15F 109.5
N31 C158 C159 118.6(11)
N31 C158 H158 120.7
C159 C158 H158 120.7
N32 C159 C160 123.2(10)
N32 C159 C158 111.7(10)
C160 C159 C158 125.0(11)
C161 C160 C159 118.2(11)
C161 C160 H160 120.9
C159 C160 H160 120.9
C160 C161 C162 121.1(11)
C160 C161 H161 119.5
C162 C161 H161 119.5
C161 C162 C163 117.2(10)
C161 C162 C164 120.6(11)
C163 C162 C164 122.1(10)
N32 C163 C162 123.6(11)
N32 C163 H163 118.2
C162 C163 H163 118.2
N35 C164 C165 122.6(11)
N35 C164 C162 113.6(11)
C165 C164 C162 123.8(11)
C164 C165 C166 118.3(12)
C164 C165 H165 120.9
C166 C165 H165 120.9
C165 C166 C167 117.2(11)
C165 C166 H166 121.4
C167 C166 H166 121.4
N36 C167 C166 121.9(11)
N36 C167 C169 115.1(11)
C166 C167 C169 123.0(11)
N33 C168 C169 122.3(11)
N33 C168 H168 118.8
C169 C168 H168 118.8
C168 C169 C170 118.6(10)
C168 C169 C167 121.5(11)
C170 C169 C167 119.9(11)
C171 C170 C169 119.5(11)
C171 C170 H170 120.3
C169 C170 H170 120.3
C170 C171 C172 119.1(11)
C170 C171 H171 120.5
C172 C171 H171 120.5
N33 C172 C171 121.5(10)
N33 C172 C173 113.6(11)
C171 C172 C173 124.8(11)
N34 C173 C172 117.6(11)
N34 C173 H173 121.2
C172 C173 H173 121.2
C179 C174 C175 121.2(11)
C179 C174 N34 119.6(11)
C175 C174 N34 118.9(11)
C174 C175 C176 118.6(12)
C174 C175 H175 120.7
C176 C175 H175 120.7
C177 C176 C175 120.7(13)
C177 C176 H176 119.7
C175 C176 H176 119.7
C176 C177 C178 119.3(12)
C176 C177 C180 120.8(13)
C178 C177 C180 119.9(13)
C177 C178 C179 122.3(13)
C177 C178 H178 118.8
C179 C178 H178 118.8
C174 C179 C178 117.9(12)
C174 C179 H179 121.1
C178 C179 H179 121.1
C177 C180 H18A 109.5
C177 C180 H18B 109.5
H18A C180 H18B 109.5
C177 C180 H18C 109.5
H18A C180 H18C 109.5
H18B C180 H18C 109.5
F4 B1 F2 110.0(14)
F4 B1 F1 110.2(14)
F2 B1 F1 109.1(14)
F4 B1 F3 109.3(14)
F2 B1 F3 109.3(14)
F1 B1 F3 108.9(14)
F6 B2 F8 117(2)
F6 B2 F5 111(2)
F8 B2 F5 111(2)
F6 B2 F7 110(2)
F8 B2 F7 103.5(19)
F5 B2 F7 103.3(19)
O2 S1 O1 118.4(8)
O2 S1 N200 120.1(7)
O1 S1 N200 106.5(8)
O2 S1 C1A 106.1(8)
O1 S1 C1A 101.5(9)
N200 S1 C1A 101.1(8)
O3 S2 O4 120.3(7)
O3 S2 N200 116.2(7)
O4 S2 N200 106.7(7)
O3 S2 C2A 104.8(8)
O4 S2 C2A 104.5(8)
N200 S2 C2A 102.2(8)
S1 N200 S2 122.1(8)
F1A C1A F2A 108.2(15)
F1A C1A F3A 114.9(16)
F2A C1A F3A 107.0(15)
F1A C1A S1 109.6(12)
F2A C1A S1 109.0(12)
F3A C1A S1 108.0(11)
F4A C2A F6A 108.4(14)
F4A C2A F5A 109.4(14)
F6A C2A F5A 107.5(13)
F4A C2A S2 109.6(11)
F6A C2A S2 110.7(11)
F5A C2A S2 111.2(10)
O5 S3 O6 115.1(7)
O5 S3 N201 109.7(7)
O6 S3 N201 118.7(7)
O5 S3 C3A 106.4(8)
O6 S3 C3A 104.2(8)
N201 S3 C3A 100.6(7)
O7 S4 O8 118.6(7)
O7 S4 N201 114.9(7)
O8 S4 N201 106.6(6)
O7 S4 C4A 105.7(7)
O8 S4 C4A 103.9(7)
N201 S4 C4A 105.9(7)
F6B C4A F5B 111.6(13)
F6B C4A F4B 107.6(13)
F5B C4A F4B 107.3(13)
F6B C4A S4 109.2(10)
F5B C4A S4 110.5(10)
F4B C4A S4 110.6(10)
F3B C3A F2B 107.1(14)
F3B C3A F1B 117.0(15)
F2B C3A F1B 111.9(15)
F3B C3A S3 108.4(11)
F2B C3A S3 108.4(11)
F1B C3A S3 103.8(10)
S3 N201 S4 120.5(7)
O10 S5 O9 120.8(9)
O10 S5 N102 115.9(8)
O9 S5 N102 106.6(8)
O10 S5 C5A 103.5(8)
O9 S5 C5A 102.5(8)
N102 S5 C5A 105.7(8)
O12 S6 O11 120.7(9)
O12 S6 N102 111.6(9)
O11 S6 N102 116.1(8)
O12 S6 C6A 106.0(8)
O11 S6 C6A 100.6(9)
N102 S6 C6A 97.5(8)
F3C C5A F2C 107.7(14)
F3C C5A F1C 108.5(14)
F2C C5A F1C 106.8(14)
F3C C5A S5 113.1(11)
F2C C5A S5 110.6(11)
F1C C5A S5 109.9(11)
F5C C6A F6C 112.5(14)
F5C C6A F4C 110.7(14)
F6C C6A F4C 106.3(14)
F5C C6A S6 108.5(11)
F6C C6A S6 110.5(11)
F4C C6A S6 108.3(11)
S5 N102 S6 118.9(8)
O13 S7 O14 119.5(8)
O13 S7 N103 107.8(7)
O14 S7 N103 115.5(8)
O13 S7 C7A 103.8(9)
O14 S7 C7A 104.9(8)
N103 S7 C7A 103.2(8)
O16 S8 O15 118.9(7)
O16 S8 N103 116.6(7)
O15 S8 N103 107.2(7)
O16 S8 C8A 105.3(8)
O15 S8 C8A 104.8(7)
N103 S8 C8A 101.9(8)
F2D C7A F1D 109.4(14)
F2D C7A F3D 111.5(15)
F1D C7A F3D 108.5(14)
F2D C7A S7 108.7(11)
F1D C7A S7 109.4(11)
F3D C7A S7 109.4(12)
F5D C8A F6D 109.2(15)
F5D C8A F4D 109.7(15)
F6D C8A F4D 109.0(14)
F5D C8A S8 108.6(11)
F6D C8A S8 111.2(11)
F4D C8A S8 109.1(10)
S7 N103 S8 124.4(8)
O17 S9 O18 119.3(10)
O17 S9 N104 108.8(8)
O18 S9 N104 118.5(8)
O17 S9 C9A 103.7(10)
O18 S9 C9A 98.1(9)
N104 S9 C9A 105.6(8)
O19 S10 O20 117.7(7)
O19 S10 N104 117.3(7)
O20 S10 N104 110.2(7)
O19 S10 C10A 103.6(8)
O20 S10 C10A 102.9(8)
N104 S10 C10A 102.5(8)
F3E C9A F2E 110.5(15)
F3E C9A F1E 111.6(15)
F2E C9A F1E 107.0(15)
F3E C9A S9 109.8(12)
F2E C9A S9 110.2(12)
F1E C9A S9 107.7(12)
F5E C10A F4E 109.3(14)
F5E C10A F6E 107.8(14)
F4E C10A F6E 107.8(14)
F5E C10A S10 109.7(11)
F4E C10A S10 111.5(11)
F6E C10A S10 110.7(11)
S10 N104 S9 123.4(8)
O22 S11 O21 113.5(14)
O22 S11 N105 122.9(11)
O21 S11 N105 102.5(13)
O22 S11 C11A 107.0(12)
O21 S11 C11A 107.4(13)
N105 S11 C11A 102.2(11)
O23 S12 O24 117.8(13)
O23 S12 N105 113.4(13)
O24 S12 N105 105.8(11)
O23 S12 C12A 107.5(12)
O24 S12 C12A 103.1(12)
N105 S12 C12A 108.5(12)
F1F C11A F3F 109(2)
F1F C11A F2F 113(2)
F3F C11A F2F 112(2)
F1F C11A S11 110.3(17)
F3F C11A S11 108.0(16)
F2F C11A S11 104.2(15)
F4F C12A F5F 109(2)
F4F C12A F6F 109(2)
F5F C12A F6F 105.5(19)
F4F C12A S12 108.4(17)
F5F C12A S12 111.1(16)
F6F C12A S12 113.7(16)
S12 N105 S11 119.5(11)
O26 S13 O25 115(2)
O26 S13 N106 116(2)
O25 S13 N106 108(2)
O26 S13 C13A 110(2)
O25 S13 C13A 106(2)
N106 S13 C13A 99.2(17)
O27 S14 O28 124(3)
O27 S14 N106 106(2)
O28 S14 N106 106(2)
O27 S14 C14A 106(2)
O28 S14 C14A 95.8(19)
N106 S14 C14A 120(2)
F3G C13A F2G 116(3)
F3G C13A F1G 107(3)
F2G C13A F1G 106(3)
F3G C13A S13 109(2)
F2G C13A S13 110(2)
F1G C13A S13 108(2)
F6G C14A F4G 113(3)
F6G C14A F5G 104(3)
F4G C14A F5G 99(3)
F6G C14A S14 115(2)
F4G C14A S14 111(2)
F5G C14A S14 113(2)
S14 N106 S13 119.9(19)
N1S C1S C2S 174(2)
C1S C2S H2S1 109.5
C1S C2S H2S2 109.5
H2S1 C2S H2S2 109.5
C1S C2S H2S3 109.5
H2S1 C2S H2S3 109.5
H2S2 C2S H2S3 109.5
N2S C3S C4S 177(2)
C3S C4S H4S1 109.5
C3S C4S H4S2 109.5
H4S1 C4S H4S2 109.5
C3S C4S H4S3 109.5
H4S1 C4S H4S3 109.5
H4S2 C4S H4S3 109.5
N3S C5S C6S 178(3)
C5S C6S H6S1 109.5
C5S C6S H6S2 109.5
H6S1 C6S H6S2 109.5
C5S C6S H6S3 109.5
H6S1 C6S H6S3 109.5
H6S2 C6S H6S3 109.5
C7S C8S H8S1 109.5
C7S C8S H8S2 109.5
H8S1 C8S H8S2 109.5
C7S C8S H8S3 109.5
H8S1 C8S H8S3 109.5
H8S2 C8S H8S3 109.5
N4S C7S C8S 170(3)
N5S C9S C10S 175(2)
C9S C10S H10A 109.5
C9S C10S H10B 109.5
H10A C10S H10B 109.5
C9S C10S H10C 109.5
H10A C10S H10C 109.5
H10B C10S H10C 109.5
C12S C11S N6S 171(5)
C11S C12S H12G 109.5
C11S C12S H12H 109.5
H12G C12S H12H 109.5
C11S C12S H12I 109.5
H12G C12S H12I 109.5
H12H C12S H12I 109.5
N7S C13S C14S 179(2)
C13S C14S H14A 109.5
C13S C14S H14B 109.5
H14A C14S H14B 109.5
C13S C14S H14C 109.5
H14A C14S H14C 109.5
H14B C14S H14C 109.5
N8S C15S C16S 172(5)
C15S C16S H16A 109.5
C15S C16S H16B 109.5
H16A C16S H16B 109.5
C15S C16S H16C 109.5
H16A C16S H16C 109.5
H16B C16S H16C 109.5
N9S C17S C18S 172(4)
C17S C18S H18D 109.5
C17S C18S H18E 109.5
H18D C18S H18E 109.5
C17S C18S H18F 109.5
H18D C18S H18F 109.5
H18E C18S H18F 109.5
N9' C17' C18' 166(8)
C17' C18' H18G 109.5
C17' C18' H18H 109.5
H18G C18' H18H 109.5
C17' C18' H18I 109.5
H18G C18' H18I 109.5
H18H C18' H18I 109.5
N10S C19S C20S 167(3)
C19S C20S H20A 109.5
C19S C20S H20B 109.5
H20A C20S H20B 109.5
C19S C20S H20C 109.5
H20A C20S H20C 109.5
H20B C20S H20C 109.5

loop_
_geom_bond_atom_site_label_1
_geom_bond_atom_site_label_2
_geom_bond_distance
Fe1 N2 1.967(10)
Fe1 N14 1.970(10)
Fe1 N7 1.970(10)
Fe1 N1 1.973(10)
Fe1 N13 1.977(10)
Fe1 N8 1.982(10)
Fe2 N3 1.971(10)
Fe2 N4 1.974(10)
Fe2 N19 1.975(11)
Fe2 N34 1.980(10)
Fe2 N33 1.984(10)
Fe2 N20 1.989(10)
Fe3 N22 1.954(10)
Fe3 N28 1.964(10)
Fe3 N15 1.966(9)
Fe3 N21 1.968(10)
Fe3 N16 1.974(10)
Fe3 N27 1.989(10)
Fe4 N25 1.970(10)
Fe4 N31 1.970(10)
Fe4 N10 1.971(10)
Fe4 N9 1.976(10)
Fe4 N32 1.988(10)
Fe4 N26 1.989(10)
N1 C8 1.270(11)
N1 C1 1.442(11)
N2 C13 1.341(11)
N2 C9 1.363(11)
N3 C18 1.339(11)
N3 C22 1.360(11)
N4 C23 1.297(12)
N4 C24 1.444(12)
N5 C14 1.322(11)
N5 N6 1.330(10)
N6 C17 1.333(12)
C1 C6 1.366(12)
C1 C2 1.377(12)
C2 C3 1.398(12)
C2 H2 0.9500
C3 C4 1.355(13)
C3 H3 0.9500
C4 C5 1.373(13)
C4 C7 1.510(13)
C5 C6 1.389(12)
C5 H5 0.9500
C6 H6 0.9500
C7 H7A 0.9800
C7 H7B 0.9800
C7 H7C 0.9800
C8 C9 1.446(12)
C8 H8 0.9500
C9 C10 1.377(12)
C10 C11 1.378(12)
C10 H10 0.9500
C11 C12 1.372(12)
C11 H11 0.9500
C12 C13 1.403(12)
C12 C14 1.479(12)
C13 H13 0.9500
C14 C15 1.379(12)
C15 C16 1.359(12)
C15 H15 0.9500
C16 C17 1.374(12)
C16 H16 0.9500
C17 C19 1.482(12)
C18 C19 1.392(12)
C18 H18 0.9500
C19 C20 1.374(12)
C20 C21 1.375(12)
C20 H20 0.9500
C21 C22 1.378(12)
C21 H21 0.9500
C22 C23 1.427(12)
C23 H23 0.9500
C24 C25 1.368(13)
C24 C29 1.371(13)
C25 C26 1.403(14)
C25 H25 0.9500
C26 C27 1.352(14)
C26 H26 0.9500
C27 C28 1.331(14)
C27 C30 1.520(14)
C28 C29 1.385(13)
C28 H28 0.9500
C29 H29 0.9500
C30 H30A 0.9800
C30 H30B 0.9800
C30 H30C 0.9800
N7 C38 1.286(11)
N7 C31 1.446(12)
N8 C43 1.341(11)
N8 C39 1.359(11)
N9 C48 1.343(11)
N9 C52 1.355(11)
N10 C53 1.295(11)
N10 C54 1.441(11)
N11 C44 1.305(12)
N11 N12 1.344(11)
N12 C47 1.301(12)
C31 C36 1.364(13)
C31 C32 1.371(13)
C32 C33 1.390(12)
C32 H32 0.9500
C33 C34 1.351(13)
C33 H33 0.9500
C34 C35 1.364(13)
C34 C37 1.512(13)
C35 C36 1.394(13)
C35 H35 0.9500
C36 H36 0.9500
C37 H37A 0.9800
C37 H37B 0.9800
C37 H37C 0.9800
C38 C39 1.439(12)
C38 H38 0.9500
C39 C40 1.380(12)
C40 C41 1.369(12)
C40 H40 0.9500
C41 C42 1.380(12)
C41 H41 0.9500
C42 C43 1.398(12)
C42 C44 1.482(12)
C43 H43 0.9500
C44 C45 1.378(13)
C45 C46 1.352(13)
C45 H45 0.9500
C46 C47 1.382(13)
C46 H46 0.9500
C47 C49 1.469(12)
C48 C49 1.380(12)
C48 H48 0.9500
C49 C50 1.386(12)
C50 C51 1.378(12)
C50 H50 0.9500
C51 C52 1.382(12)
C51 H51 0.9500
C52 C53 1.434(12)
C53 H53 0.9500
C54 C59 1.372(12)
C54 C55 1.376(12)
C55 C56 1.395(12)
C55 H55 0.9500
C56 C57 1.358(13)
C56 H56 0.9500
C57 C58 1.368(13)
C57 C60 1.519(13)
C58 C59 1.390(12)
C58 H58 0.9500
C59 H59 0.9500
C60 H60A 0.9800
C60 H60B 0.9800
C60 H60C 0.9800
N13 C68 1.270(11)
N13 C61 1.434(11)
N14 C73 1.333(11)
N14 C69 1.362(11)
N15 C78 1.340(11)
N15 C82 1.356(11)
N16 C83 1.291(11)
N16 C84 1.433(11)
N17 C74 1.330(11)
N17 N18 1.337(10)
N18 C77 1.324(11)
C61 C66 1.360(12)
C61 C62 1.378(13)
C62 C63 1.389(13)
C62 H62 0.9500
C63 C64 1.352(13)
C63 H63 0.9500
C64 C65 1.368(13)
C64 C67 1.515(13)
C65 C66 1.384(13)
C65 H65 0.9500
C66 H66 0.9500
C67 H67A 0.9800
C67 H67B 0.9800
C67 H67C 0.9800
C68 C69 1.445(12)
C68 H68 0.9500
C69 C70 1.378(12)
C70 C71 1.362(12)
C70 H70 0.9500
C71 C72 1.371(12)
C71 H71 0.9500
C72 C73 1.405(12)
C72 C74 1.478(12)
C73 H73 0.9500
C74 C75 1.374(12)
C75 C76 1.366(12)
C75 H75 0.9500
C76 C77 1.376(12)
C76 H76 0.9500
C77 C79 1.472(12)
C78 C79 1.386(12)
C78 H78 0.9500
C79 C80 1.385(12)
C80 C81 1.381(12)
C80 H80 0.9500
C81 C82 1.384(12)
C81 H81 0.9500
C82 C83 1.440(12)
C83 H83 0.9500
C84 C89 1.375(12)
C84 C85 1.383(12)
C85 C86 1.391(12)
C85 H85 0.9500
C86 C87 1.371(13)
C86 H86 0.9500
C87 C88 1.366(12)
C87 C90 1.524(13)
C88 C89 1.381(12)
C88 H88 0.9500
C89 H89 0.9500
C90 H90A 0.9800
C90 H90B 0.9800
C90 H90C 0.9800
N19 C98 1.276(11)
N19 C91 1.442(11)
N20 C103 1.332(11)
N20 C99 1.370(11)
N21 C108 1.330(11)
N21 C112 1.358(11)
N22 C113 1.286(11)
N22 C114 1.446(12)
N23 C104 1.309(11)
N23 N24 1.345(11)
N24 C107 1.327(11)
C91 C96 1.360(12)
C91 C92 1.378(12)
C92 C93 1.387(12)
C92 H92 0.9500
C93 C94 1.361(13)
C93 H93 0.9500
C94 C95 1.372(13)
C94 C97 1.516(13)
C95 C96 1.407(13)
C95 H95 0.9500
C96 H96 0.9500
C97 H97A 0.9800
C97 H97B 0.9800
C97 H97C 0.9800
C98 C99 1.445(12)
C98 H98 0.9500
C99 C100 1.379(12)
C100 C101 1.376(12)
C100 H100 0.9500
C101 C102 1.372(12)
C101 H101 0.9500
C102 C103 1.396(12)
C102 C104 1.477(12)
C103 H103 0.9500
C104 C105 1.371(12)
C105 C106 1.374(12)
C105 H105 0.9500
C106 C107 1.373(12)
C106 H106 0.9500
C107 C109 1.469(12)
C108 C109 1.381(12)
C108 H108 0.9500
C109 C110 1.391(12)
C110 C111 1.374(12)
C110 H110 0.9500
C111 C112 1.379(12)
C111 H111 0.9500
C112 C113 1.433(12)
C113 H113 0.9500
C114 C119 1.369(13)
C114 C115 1.381(13)
C115 C116 1.396(13)
C115 H115 0.9500
C116 C117 1.366(14)
C116 H116 0.9500
C117 C118 1.359(13)
C117 C120 1.522(13)
C118 C119 1.391(13)
C118 H118 0.9500
C119 H119 0.9500
C120 H12A 0.9800
C120 H12B 0.9800
C120 H12C 0.9800
N25 C128 1.266(11)
N25 C121 1.446(11)
N26 C133 1.337(11)
N26 C129 1.364(11)
N27 C138 1.350(11)
N27 C142 1.356(11)
N28 C143 1.292(11)
N28 C144 1.442(12)
N29 C134 1.321(12)
N29 N30 1.357(11)
N30 C137 1.327(11)
C121 C126 1.370(12)
C121 C122 1.378(12)
C122 C123 1.386(12)
C122 H122 0.9500
C123 C124 1.352(12)
C123 H123 0.9500
C124 C125 1.378(13)
C124 C127 1.510(13)
C125 C126 1.383(12)
C125 H125 0.9500
C126 H126 0.9500
C127 H12D 0.9800
C127 H12E 0.9800
C127 H12F 0.9800
C128 C129 1.440(12)
C128 H128 0.9500
C129 C130 1.382(12)
C130 C131 1.379(12)
C130 H130 0.9500
C131 C132 1.371(12)
C131 H131 0.9500
C132 C133 1.410(12)
C132 C134 1.475(12)
C133 H133 0.9500
C134 C135 1.373(12)
C135 C136 1.362(12)
C135 H135 0.9500
C136 C137 1.392(12)
C136 H136 0.9500
C137 C139 1.481(12)
C138 C139 1.385(12)
C138 H138 0.9500
C139 C140 1.382(12)
C140 C141 1.375(12)
C140 H140 0.9500
C141 C142 1.376(12)
C141 H141 0.9500
C142 C143 1.432(12)
C143 H143 0.9500
C144 C149 1.374(13)
C144 C145 1.379(12)
C145 C146 1.407(12)
C145 H145 0.9500
C146 C147 1.357(13)
C146 H146 0.9500
C147 C148 1.356(13)
C147 C150 1.516(13)
C148 C149 1.388(13)
C148 H148 0.9500
C149 H149 0.9500
C150 H15A 0.9800
C150 H15B 0.9800
C150 H15C 0.9800
N31 C158 1.275(11)
N31 C151 1.448(11)
N32 C163 1.331(11)
N32 C159 1.364(11)
N33 C168 1.331(11)
N33 C172 1.357(11)
N34 C173 1.290(11)
N34 C174 1.453(12)
N35 C164 1.321(11)
N35 N36 1.335(11)
N36 C167 1.325(12)
C151 C156 1.359(12)
C151 C152 1.386(12)
C152 C153 1.379(12)
C152 H152 0.9500
C153 C154 1.362(12)
C153 H153 0.9500
C154 C155 1.381(12)
C154 C157 1.501(13)
C155 C156 1.391(12)
C155 H155 0.9500
C156 H156 0.9500
C157 H15D 0.9800
C157 H15E 0.9800
C157 H15F 0.9800
C158 C159 1.452(12)
C158 H158 0.9500
C159 C160 1.379(12)
C160 C161 1.357(12)
C160 H160 0.9500
C161 C162 1.378(12)
C161 H161 0.9500
C162 C163 1.398(12)
C162 C164 1.465(12)
C163 H163 0.9500
C164 C165 1.366(12)
C165 C166 1.367(12)
C165 H165 0.9500
C166 C167 1.389(12)
C166 H166 0.9500
C167 C169 1.472(12)
C168 C169 1.384(12)
C168 H168 0.9500
C169 C170 1.385(12)
C170 C171 1.376(12)
C170 H170 0.9500
C171 C172 1.381(12)
C171 H171 0.9500
C172 C173 1.434(12)
C173 H173 0.9500
C174 C179 1.368(13)
C174 C175 1.391(13)
C175 C176 1.395(13)
C175 H175 0.9500
C176 C177 1.358(13)
C176 H176 0.9500
C177 C178 1.364(13)
C177 C180 1.516(13)
C178 C179 1.386(13)
C178 H178 0.9500
C179 H179 0.9500
C180 H18A 0.9800
C180 H18B 0.9800
C180 H18C 0.9800
B1 F4 1.367(16)
B1 F2 1.375(16)
B1 F1 1.376(16)
B1 F3 1.396(16)
B2 F6 1.33(2)
B2 F8 1.36(2)
B2 F5 1.37(2)
B2 F7 1.43(2)
S1 O2 1.430(9)
S1 O1 1.459(10)
S1 N200 1.581(10)
S1 C1A 1.829(10)
S2 O3 1.421(9)
S2 O4 1.443(9)
S2 N200 1.600(10)
S2 C2A 1.837(10)
C1A F1A 1.301(15)
C1A F2A 1.303(16)
C1A F3A 1.322(15)
C2A F4A 1.304(15)
C2A F6A 1.306(15)
C2A F5A 1.330(14)
S3 O5 1.440(9)
S3 O6 1.443(9)
S3 N201 1.585(9)
S3 C3A 1.830(10)
S4 O7 1.431(9)
S4 O8 1.433(8)
S4 N201 1.589(9)
S4 C4A 1.827(9)
C4A F6B 1.308(14)
C4A F5B 1.312(14)
C4A F4B 1.324(14)
C3A F3B 1.283(15)
C3A F2B 1.322(15)
C3A F1B 1.338(15)
S5 O10 1.414(10)
S5 O9 1.442(10)
S5 N102 1.592(10)
S5 C5A 1.818(10)
S6 O12 1.414(10)
S6 O11 1.458(10)
S6 N102 1.621(10)
S6 C6A 1.836(10)
C5A F3C 1.313(15)
C5A F2C 1.318(15)
C5A F1C 1.333(15)
C6A F5C 1.286(15)
C6A F6C 1.312(15)
C6A F4C 1.355(15)
S7 O13 1.419(9)
S7 O14 1.423(9)
S7 N103 1.585(9)
S7 C7A 1.840(10)
S8 O16 1.413(9)
S8 O15 1.420(9)
S8 N103 1.606(10)
S8 C8A 1.835(10)
C7A F2D 1.307(15)
C7A F1D 1.315(15)
C7A F3D 1.316(15)
C8A F5D 1.289(16)
C8A F6D 1.310(15)
C8A F4D 1.317(15)
S9 O17 1.400(10)
S9 O18 1.455(10)
S9 N104 1.596(10)
S9 C9A 1.834(10)
S10 O19 1.441(9)
S10 O20 1.443(9)
S10 N104 1.590(10)
S10 C10A 1.826(10)
C9A F3E 1.290(15)
C9A F2E 1.300(16)
C9A F1E 1.324(16)
C10A F5E 1.312(15)
C10A F4E 1.318(15)
C10A F6E 1.322(15)
S11 O22 1.420(11)
S11 O21 1.449(12)
S11 N105 1.634(12)
S11 C11A 1.821(10)
S12 O23 1.424(12)
S12 O24 1.451(11)
S12 N105 1.610(12)
S12 C12A 1.832(10)
C11A F1F 1.261(18)
C11A F3F 1.297(18)
C11A F2F 1.335(18)
C12A F4F 1.318(18)
C12A F5F 1.326(18)
C12A F6F 1.330(18)
S13 O26 1.410(14)
S13 O25 1.433(14)
S13 N106 1.655(14)
S13 C13A 1.828(11)
S14 O27 1.430(14)
S14 O28 1.453(14)
S14 N106 1.654(14)
S14 C14A 1.829(11)
C13A F3G 1.30(2)
C13A F2G 1.32(2)
C13A F1G 1.35(2)
C14A F6G 1.31(2)
C14A F4G 1.32(2)
C14A F5G 1.35(2)
N1S C1S 1.12(2)
C1S C2S 1.47(3)
C2S H2S1 0.9800
C2S H2S2 0.9800
C2S H2S3 0.9800
N2S C3S 1.131(18)
C3S C4S 1.48(2)
C4S H4S1 0.9800
C4S H4S2 0.9800
C4S H4S3 0.9800
N3S C5S 1.10(2)
C5S C6S 1.41(3)
C6S H6S1 0.9800
C6S H6S2 0.9800
C6S H6S3 0.9800
C8S C7S 1.45(3)
C8S H8S1 0.9800
C8S H8S2 0.9800
C8S H8S3 0.9800
C7S N4S 1.27(3)
N5S C9S 1.14(2)
C9S C10S 1.38(2)
C10S H10A 0.9800
C10S H10B 0.9800
C10S H10C 0.9800
N6S C11S 1.39(6)
C11S C12S 1.30(6)
C12S H12G 0.9800
C12S H12H 0.9800
C12S H12I 0.9800
N7S C13S 1.12(2)
C13S C14S 1.46(2)
C14S H14A 0.9800
C14S H14B 0.9800
C14S H14C 0.9800
N8S C15S 1.03(4)
C15S C16S 1.37(4)
C16S H16A 0.9800
C16S H16B 0.9800
C16S H16C 0.9800
N9S C17S 1.148(17)
C17S C18S 1.471(17)
C18S H18D 0.9800
C18S H18E 0.9800
C18S H18F 0.9800
N9' C17' 1.15(2)
C17' C18' 1.46(2)
C18' H18G 0.9800
C18' H18H 0.9800
C18' H18I 0.9800
N10S C19S 1.31(3)
C19S C20S 1.52(3)
C20S H20A 0.9800
C20S H20B 0.9800
C20S H20C 0.9800

loop_
_geom_torsion_atom_site_label_1
_geom_torsion_atom_site_label_2
_geom_torsion_atom_site_label_3
_geom_torsion_atom_site_label_4
_geom_torsion
C14 N5 N6 C17 -0.4(19)
C8 N1 C1 C6 -119.6(14)
Fe1 N1 C1 C6 63.5(15)
C8 N1 C1 C2 59.9(16)
Fe1 N1 C1 C2 -117.0(12)
C6 C1 C2 C3 0(2)
N1 C1 C2 C3 180.0(12)
C1 C2 C3 C4 -1(2)
C2 C3 C4 C5 1(2)
C2 C3 C4 C7 -178.7(13)
C3 C4 C5 C6 0(2)
C7 C4 C5 C6 179.7(13)
C2 C1 C6 C5 1(2)
N1 C1 C6 C5 -179.1(12)
C4 C5 C6 C1 -1(2)
C1 N1 C8 C9 -179.3(10)
Fe1 N1 C8 C9 -2.0(14)
C13 N2 C9 C10 -1.8(18)
Fe1 N2 C9 C10 175.3(10)
C13 N2 C9 C8 178.7(10)
Fe1 N2 C9 C8 -4.1(13)
N1 C8 C9 N2 4.1(16)
N1 C8 C9 C10 -175.4(13)
N2 C9 C10 C11 0(2)
C8 C9 C10 C11 179.8(12)
C9 C10 C11 C12 2(2)
C10 C11 C12 C13 -2(2)
C10 C11 C12 C14 179.2(13)
C9 N2 C13 C12 1.2(18)
Fe1 N2 C13 C12 -175.5(9)
C11 C12 C13 N2 1(2)
C14 C12 C13 N2 179.4(11)
N6 N5 C14 C15 -2(2)
N6 N5 C14 C12 176.4(11)
C11 C12 C14 N5 -170.9(13)
C13 C12 C14 N5 10.6(19)
C11 C12 C14 C15 8(2)
C13 C12 C14 C15 -170.8(13)
N5 C14 C15 C16 3(2)
C12 C14 C15 C16 -175.8(13)
C14 C15 C16 C17 -1(2)
N5 N6 C17 C16 3(2)
N5 N6 C17 C19 -175.9(11)
C15 C16 C17 N6 -2(2)
C15 C16 C17 C19 176.3(13)
C22 N3 C18 C19 0.5(19)
Fe2 N3 C18 C19 -179.1(10)
N3 C18 C19 C20 3(2)
N3 C18 C19 C17 -174.6(12)
N6 C17 C19 C20 22(2)
C16 C17 C19 C20 -156.0(15)
N6 C17 C19 C18 -160.5(12)
C16 C17 C19 C18 21(2)
C18 C19 C20 C21 -3(2)
C17 C19 C20 C21 174.5(13)
C19 C20 C21 C22 0(2)
C18 N3 C22 C21 -3.6(19)
Fe2 N3 C22 C21 176.1(10)
C18 N3 C22 C23 174.3(11)
Fe2 N3 C22 C23 -6.0(14)
C20 C21 C22 N3 4(2)
C20 C21 C22 C23 -174.0(13)
C24 N4 C23 C22 -176.4(12)
Fe2 N4 C23 C22 6.4(16)
N3 C22 C23 N4 -0.2(18)
C21 C22 C23 N4 177.5(13)
C23 N4 C24 C25 -87.7(19)
Fe2 N4 C24 C25 89.2(18)
C23 N4 C24 C29 90.4(19)
Fe2 N4 C24 C29 -92.7(16)
C29 C24 C25 C26 0(3)
N4 C24 C25 C26 178.4(15)
C24 C25 C26 C27 6(3)
C25 C26 C27 C28 -10(3)
C25 C26 C27 C30 177.2(18)
C26 C27 C28 C29 7(3)
C30 C27 C28 C29 -179.6(17)
C25 C24 C29 C28 -2(3)
N4 C24 C29 C28 179.4(14)
C27 C28 C29 C24 -1(3)
C44 N11 N12 C47 1(2)
C38 N7 C31 C36 72.3(17)
Fe1 N7 C31 C36 -108.5(13)
C38 N7 C31 C32 -107.9(15)
Fe1 N7 C31 C32 71.4(16)
C36 C31 C32 C33 1(2)
N7 C31 C32 C33 -178.4(12)
C31 C32 C33 C34 -1(2)
C32 C33 C34 C35 0(2)
C32 C33 C34 C37 177.7(14)
C33 C34 C35 C36 1(2)
C37 C34 C35 C36 -176.8(15)
C32 C31 C36 C35 -1(2)
N7 C31 C36 C35 179.3(13)
C34 C35 C36 C31 -1(2)
C31 N7 C38 C39 -179.0(11)
Fe1 N7 C38 C39 1.7(15)
C43 N8 C39 C40 -3.4(19)
Fe1 N8 C39 C40 -177.4(11)
C43 N8 C39 C38 175.7(11)
Fe1 N8 C39 C38 1.7(14)
N7 C38 C39 N8 -2.3(18)
N7 C38 C39 C40 176.8(13)
N8 C39 C40 C41 3(2)
C38 C39 C40 C41 -176.4(13)
C39 C40 C41 C42 0(2)
C40 C41 C42 C43 -2(2)
C40 C41 C42 C44 175.4(13)
C39 N8 C43 C42 1.4(18)
Fe1 N8 C43 C42 174.5(9)
C41 C42 C43 N8 1(2)
C44 C42 C43 N8 -176.3(12)
N12 N11 C44 C45 6(2)
N12 N11 C44 C42 -175.4(12)
C41 C42 C44 N11 -11(2)
C43 C42 C44 N11 166.8(13)
C41 C42 C44 C45 167.7(15)
C43 C42 C44 C45 -15(2)
N11 C44 C45 C46 -6(2)
C42 C44 C45 C46 175.3(14)
C44 C45 C46 C47 0(2)
N11 N12 C47 C46 -7(2)
N11 N12 C47 C49 178.0(12)
C45 C46 C47 N12 6(2)
C45 C46 C47 C49 -179.1(14)
C52 N9 C48 C49 1.9(19)
Fe4 N9 C48 C49 -175.7(9)
N9 C48 C49 C50 -2(2)
N9 C48 C49 C47 179.3(12)
N12 C47 C49 C48 59.4(18)
C46 C47 C49 C48 -115.6(16)
N12 C47 C49 C50 -119.3(15)
C46 C47 C49 C50 66(2)
C48 C49 C50 C51 2(2)
C47 C49 C50 C51 -179.7(13)
C49 C50 C51 C52 -1(2)
C48 N9 C52 C51 -1.6(19)
Fe4 N9 C52 C51 176.3(11)
C48 N9 C52 C53 179.7(11)
Fe4 N9 C52 C53 -2.3(14)
C50 C51 C52 N9 1(2)
C50 C51 C52 C53 179.9(14)
C54 N10 C53 C52 -179.0(11)
Fe4 N10 C53 C52 4.2(15)
N9 C52 C53 N10 -1.2(18)
C51 C52 C53 N10 -179.8(13)
C53 N10 C54 C59 85.3(16)
Fe4 N10 C54 C59 -98.3(13)
C53 N10 C54 C55 -93.2(15)
Fe4 N10 C54 C55 83.2(14)
C59 C54 C55 C56 5(2)
N10 C54 C55 C56 -176.1(12)
C54 C55 C56 C57 -2(2)
C55 C56 C57 C58 -3(2)
C55 C56 C57 C60 177.6(13)
C56 C57 C58 C59 5(2)
C60 C57 C58 C59 -175.5(13)
C55 C54 C59 C58 -3(2)
N10 C54 C59 C58 178.1(12)
C57 C58 C59 C54 -2(2)
C74 N17 N18 C77 -0.1(18)
C68 N13 C61 C66 -96.5(17)
Fe1 N13 C61 C66 79.4(16)
C68 N13 C61 C62 85.4(18)
Fe1 N13 C61 C62 -98.7(15)
C66 C61 C62 C63 -1(2)
N13 C61 C62 C63 177.2(15)
C61 C62 C63 C64 2(3)
C62 C63 C64 C65 -2(3)
C62 C63 C64 C67 -178.9(16)
C63 C64 C65 C66 1(3)
C67 C64 C65 C66 178.3(16)
C62 C61 C66 C65 1(2)
N13 C61 C66 C65 -177.7(14)
C64 C65 C66 C61 -1(3)
C61 N13 C68 C69 -178.0(10)
Fe1 N13 C68 C69 5.6(15)
C73 N14 C69 C70 -4.6(18)
Fe1 N14 C69 C70 176.0(9)
C73 N14 C69 C68 176.8(10)
Fe1 N14 C69 C68 -2.7(13)
N13 C68 C69 N14 -1.9(16)
N13 C68 C69 C70 179.5(13)
N14 C69 C70 C71 4.3(19)
C68 C69 C70 C71 -177.3(12)
C69 C70 C71 C72 -0.9(19)
C70 C71 C72 C73 -1.9(19)
C70 C71 C72 C74 179.2(12)
C69 N14 C73 C72 1.6(17)
Fe1 N14 C73 C72 -179.0(9)
C71 C72 C73 N14 1.6(19)
C74 C72 C73 N14 -179.5(11)
N18 N17 C74 C75 -1.5(19)
N18 N17 C74 C72 -180.0(10)
C71 C72 C74 N17 13.1(19)
C73 C72 C74 N17 -165.7(11)
C71 C72 C74 C75 -165.3(14)
C73 C72 C74 C75 16(2)
N17 C74 C75 C76 3(2)
C72 C74 C75 C76 -179.0(13)
C74 C75 C76 C77 -2(2)
N17 N18 C77 C76 0.6(19)
N17 N18 C77 C79 -179.1(10)
C75 C76 C77 N18 0(2)
C75 C76 C77 C79 -179.9(12)
C82 N15 C78 C79 2.3(17)
Fe3 N15 C78 C79 -174.5(9)
N15 C78 C79 C80 -1.0(18)
N15 C78 C79 C77 178.7(11)
N18 C77 C79 C80 -160.2(12)
C76 C77 C79 C80 20(2)
N18 C77 C79 C78 20.1(17)
C76 C77 C79 C78 -159.5(13)
C78 C79 C80 C81 -1.1(18)
C77 C79 C80 C81 179.2(11)
C79 C80 C81 C82 1.8(19)
C78 N15 C82 C81 -1.5(17)
Fe3 N15 C82 C81 175.6(9)
C78 N15 C82 C83 -179.6(10)
Fe3 N15 C82 C83 -2.5(13)
C80 C81 C82 N15 -0.4(19)
C80 C81 C82 C83 177.4(12)
C84 N16 C83 C82 -179.3(10)
Fe3 N16 C83 C82 3.2(14)
N15 C82 C83 N16 -0.5(16)
C81 C82 C83 N16 -178.5(12)
C83 N16 C84 C89 75.1(16)
Fe3 N16 C84 C89 -107.7(13)
C83 N16 C84 C85 -103.5(15)
Fe3 N16 C84 C85 73.6(15)
C89 C84 C85 C86 1(2)
N16 C84 C85 C86 179.5(12)
C84 C85 C86 C87 -1(2)
C85 C86 C87 C88 1(2)
C85 C86 C87 C90 180.0(14)
C86 C87 C88 C89 -1(2)
C90 C87 C88 C89 180.0(14)
C85 C84 C89 C88 -1(2)
N16 C84 C89 C88 -179.6(12)
C87 C88 C89 C84 1(2)
C104 N23 N24 C107 -1(2)
C98 N19 C91 C96 73.6(17)
Fe2 N19 C91 C96 -113.9(13)
C98 N19 C91 C92 -106.6(15)
Fe2 N19 C91 C92 66.0(16)
C96 C91 C92 C93 1(2)
N19 C91 C92 C93 -178.5(13)
C91 C92 C93 C94 -2(2)
C92 C93 C94 C95 0(2)
C92 C93 C94 C97 179.5(15)
C93 C94 C95 C96 3(2)
C97 C94 C95 C96 -177.0(14)
C92 C91 C96 C95 1(2)
N19 C91 C96 C95 -179.0(12)
C94 C95 C96 C91 -3(2)
C91 N19 C98 C99 175.1(10)
Fe2 N19 C98 C99 1.5(14)
C103 N20 C99 C100 -3.2(18)
Fe2 N20 C99 C100 169.2(10)
C103 N20 C99 C98 -178.6(10)
Fe2 N20 C99 C98 -6.3(13)
N19 C98 C99 N20 3.2(16)
N19 C98 C99 C100 -172.1(12)
N20 C99 C100 C101 -1.0(19)
C98 C99 C100 C101 173.9(12)
C99 C100 C101 C102 3.3(19)
C100 C101 C102 C103 -1.5(19)
C100 C101 C102 C104 -178.8(12)
C99 N20 C103 C102 5.1(18)
Fe2 N20 C103 C102 -165.8(9)
C101 C102 C103 N20 -2.9(19)
C104 C102 C103 N20 174.5(11)
N24 N23 C104 C105 0(2)
N24 N23 C104 C102 -178.9(12)
C101 C102 C104 N23 -137.9(14)
C103 C102 C104 N23 44.8(18)
C101 C102 C104 C105 43(2)
C103 C102 C104 C105 -134.2(14)
N23 C104 C105 C106 -2(2)
C102 C104 C105 C106 177.3(13)
C104 C105 C106 C107 4(2)
N23 N24 C107 C106 3(2)
N23 N24 C107 C109 -179.4(12)
C105 C106 C107 N24 -4(2)
C105 C106 C107 C109 178.1(13)
C112 N21 C108 C109 -1.9(19)
Fe3 N21 C108 C109 179.7(10)
N21 C108 C109 C110 5(2)
N21 C108 C109 C107 -176.5(12)
N24 C107 C109 C108 161.9(13)
C106 C107 C109 C108 -20(2)
N24 C107 C109 C110 -19(2)
C106 C107 C109 C110 158.4(15)
C108 C109 C110 C111 -5(2)
C107 C109 C110 C111 176.5(13)
C109 C110 C111 C112 2(2)
C108 N21 C112 C111 -1(2)
Fe3 N21 C112 C111 178.0(11)
C108 N21 C112 C113 177.4(11)
Fe3 N21 C112 C113 -4.0(15)
C110 C111 C112 N21 0(2)
C110 C111 C112 C113 -177.4(14)
C114 N22 C113 C112 -178.9(11)
Fe3 N22 C113 C112 1.9(16)
N21 C112 C113 N22 1.5(18)
C111 C112 C113 N22 179.4(14)
C113 N22 C114 C119 -100.7(16)
Fe3 N22 C114 C119 78.4(16)
C113 N22 C114 C115 77.2(17)
Fe3 N22 C114 C115 -103.7(14)
C119 C114 C115 C116 -3(2)
N22 C114 C115 C116 179.5(12)
C114 C115 C116 C117 1(2)
C115 C116 C117 C118 1(2)
C115 C116 C117 C120 178.2(14)
C116 C117 C118 C119 -2(2)
C120 C117 C118 C119 -179.1(15)
C115 C114 C119 C118 2(2)
N22 C114 C119 C118 179.6(12)
C117 C118 C119 C114 0(2)
C134 N29 N30 C137 0.4(18)
C128 N25 C121 C126 -104.0(15)
Fe4 N25 C121 C126 74.9(15)
C128 N25 C121 C122 71.4(16)
Fe4 N25 C121 C122 -109.7(12)
C126 C121 C122 C123 -3.6(19)
N25 C121 C122 C123 -179.2(11)
C121 C122 C123 C124 0(2)
C122 C123 C124 C125 2(2)
C122 C123 C124 C127 -178.6(13)
C123 C124 C125 C126 -2(2)
C127 C124 C125 C126 178.9(12)
C122 C121 C126 C125 4.0(19)
N25 C121 C126 C125 179.5(12)
C124 C125 C126 C121 -1(2)
C121 N25 C128 C129 175.5(11)
Fe4 N25 C128 C129 -3.5(16)
C133 N26 C129 C130 1.4(19)
Fe4 N26 C129 C130 179.5(10)
C133 N26 C129 C128 -177.7(11)
Fe4 N26 C129 C128 0.3(14)
N25 C128 C129 N26 2.1(18)
N25 C128 C129 C130 -177.1(13)
N26 C129 C130 C131 -1(2)
C128 C129 C130 C131 177.8(13)
C129 C130 C131 C132 2(2)
C130 C131 C132 C133 -3(2)
C130 C131 C132 C134 -179.0(12)
C129 N26 C133 C132 -2.4(19)
Fe4 N26 C133 C132 179.8(9)
C131 C132 C133 N26 3(2)
C134 C132 C133 N26 179.5(12)
N30 N29 C134 C135 0(2)
N30 N29 C134 C132 -178.4(11)
C131 C132 C134 N29 22(2)
C133 C132 C134 N29 -153.8(12)
C131 C132 C134 C135 -156.4(14)
C133 C132 C134 C135 27(2)
N29 C134 C135 C136 -1(2)
C132 C134 C135 C136 178.1(13)
C134 C135 C136 C137 0(2)
N29 N30 C137 C136 -1(2)
N29 N30 C137 C139 176.6(11)
C135 C136 C137 N30 1(2)
C135 C136 C137 C139 -176.7(13)
C142 N27 C138 C139 -0.8(18)
Fe3 N27 C138 C139 178.0(9)
N27 C138 C139 C140 3(2)
N27 C138 C139 C137 -174.4(11)
N30 C137 C139 C140 -154.6(13)
C136 C137 C139 C140 23(2)
N30 C137 C139 C138 23.3(19)
C136 C137 C139 C138 -159.3(13)
C138 C139 C140 C141 -4(2)
C137 C139 C140 C141 173.9(12)
C139 C140 C141 C142 2(2)
C138 N27 C142 C141 -1.3(19)
Fe3 N27 C142 C141 179.8(10)
C138 N27 C142 C143 174.4(11)
Fe3 N27 C142 C143 -4.6(14)
C140 C141 C142 N27 1(2)
C140 C141 C142 C143 -174.5(12)
C144 N28 C143 C142 -176.4(11)
Fe3 N28 C143 C142 5.7(15)
N27 C142 C143 N28 -0.7(17)
C141 C142 C143 N28 174.8(13)
C143 N28 C144 C149 72.7(16)
Fe3 N28 C144 C149 -109.9(13)
C143 N28 C144 C145 -107.4(14)
Fe3 N28 C144 C145 70.1(16)
C149 C144 C145 C146 -1(2)
N28 C144 C145 C146 178.7(12)
C144 C145 C146 C147 -1(2)
C145 C146 C147 C148 3(2)
C145 C146 C147 C150 179.8(14)
C146 C147 C148 C149 -3(3)
C150 C147 C148 C149 179.7(15)
C145 C144 C149 C148 1(2)
N28 C144 C149 C148 -179.1(13)
C147 C148 C149 C144 2(2)
C164 N35 N36 C167 0(2)
C158 N31 C151 C156 -103.7(14)
Fe4 N31 C151 C156 74.0(15)
C158 N31 C151 C152 75.6(15)
Fe4 N31 C151 C152 -106.7(12)
C156 C151 C152 C153 -0.3(19)
N31 C151 C152 C153 -179.6(11)
C151 C152 C153 C154 0(2)
C152 C153 C154 C155 2(2)
C152 C153 C154 C157 179.1(13)
C153 C154 C155 C156 -3.1(19)
C157 C154 C155 C156 179.6(12)
C152 C151 C156 C155 -1.0(19)
N31 C151 C156 C155 178.3(12)
C154 C155 C156 C151 3(2)
C151 N31 C158 C159 -176.8(10)
Fe4 N31 C158 C159 5.2(15)
C163 N32 C159 C160 -2.7(18)
Fe4 N32 C159 C160 179.4(10)
C163 N32 C159 C158 173.9(11)
Fe4 N32 C159 C158 -4.0(13)
N31 C158 C159 N32 -0.8(17)
N31 C158 C159 C160 175.8(12)
N32 C159 C160 C161 1(2)
C158 C159 C160 C161 -174.9(13)
C159 C160 C161 C162 1(2)
C160 C161 C162 C163 -1(2)
C160 C161 C162 C164 175.8(13)
C159 N32 C163 C162 2.3(18)
Fe4 N32 C163 C162 179.9(9)
C161 C162 C163 N32 -0.6(19)
C164 C162 C163 N32 -177.2(12)
N36 N35 C164 C165 6(2)
N36 N35 C164 C162 -172.9(11)
C161 C162 C164 N35 23.9(19)
C163 C162 C164 N35 -159.6(12)
C161 C162 C164 C165 -154.7(14)
C163 C162 C164 C165 22(2)
N35 C164 C165 C166 -6(2)
C162 C164 C165 C166 172.2(13)
C164 C165 C166 C167 1(2)
N35 N36 C167 C166 -5(2)
N35 N36 C167 C169 174.4(12)
C165 C166 C167 N36 5(2)
C165 C166 C167 C169 -175.2(13)
C172 N33 C168 C169 -1.8(19)
Fe2 N33 C168 C169 173.8(10)
N33 C168 C169 C170 1(2)
N33 C168 C169 C167 -177.4(12)
N36 C167 C169 C168 28.9(19)
C166 C167 C169 C168 -151.3(14)
N36 C167 C169 C170 -149.1(13)
C166 C167 C169 C170 31(2)
C168 C169 C170 C171 -1(2)
C167 C169 C170 C171 177.3(13)
C169 C170 C171 C172 2(2)
C168 N33 C172 C171 3.1(19)
Fe2 N33 C172 C171 -173.1(11)
C168 N33 C172 C173 -179.3(11)
Fe2 N33 C172 C173 4.5(14)
C170 C171 C172 N33 -3(2)
C170 C171 C172 C173 179.5(13)
C174 N34 C173 C172 178.4(11)
Fe2 N34 C173 C172 -2.2(16)
N33 C172 C173 N34 -1.5(18)
C171 C172 C173 N34 175.9(13)
C173 N34 C174 C179 -119.2(14)
Fe2 N34 C174 C179 61.6(17)
C173 N34 C174 C175 55.2(17)
Fe2 N34 C174 C175 -124.0(12)
C179 C174 C175 C176 1(2)
N34 C174 C175 C176 -173.0(12)
C174 C175 C176 C177 1(2)
C175 C176 C177 C178 -3(2)
C175 C176 C177 C180 175.1(14)
C176 C177 C178 C179 2(2)
C180 C177 C178 C179 -175.2(14)
C175 C174 C179 C178 -1(2)
N34 C174 C179 C178 172.9(12)
C177 C178 C179 C174 0(2)
O2 S1 N200 S2 8.3(14)
O1 S1 N200 S2 146.6(10)
C1A S1 N200 S2 -107.8(11)
O3 S2 N200 S1 14.3(13)
O4 S2 N200 S1 151.6(10)
C2A S2 N200 S1 -99.0(11)
O2 S1 C1A F1A 55.5(16)
O1 S1 C1A F1A -68.8(15)
N200 S1 C1A F1A -178.4(14)
O2 S1 C1A F2A -62.7(15)
O1 S1 C1A F2A 173.0(13)
N200 S1 C1A F2A 63.4(14)
O2 S1 C1A F3A -178.6(13)
O1 S1 C1A F3A 57.1(15)
N200 S1 C1A F3A -52.5(15)
O3 S2 C2A F4A 59.7(14)
O4 S2 C2A F4A -67.7(14)
N200 S2 C2A F4A -178.7(12)
O3 S2 C2A F6A -59.8(14)
O4 S2 C2A F6A 172.9(12)
N200 S2 C2A F6A 61.8(14)
O3 S2 C2A F5A -179.2(12)
O4 S2 C2A F5A 53.4(14)
N200 S2 C2A F5A -57.6(14)
O7 S4 C4A F6B 64.3(13)
O8 S4 C4A F6B -61.3(13)
N201 S4 C4A F6B -173.4(11)
O7 S4 C4A F5B -172.5(11)
O8 S4 C4A F5B 61.9(13)
N201 S4 C4A F5B -50.2(13)
O7 S4 C4A F4B -53.9(14)
O8 S4 C4A F4B -179.4(12)
N201 S4 C4A F4B 68.4(13)
O5 S3 C3A F3B 71.5(14)
O6 S3 C3A F3B -50.6(15)
N201 S3 C3A F3B -174.1(13)
O5 S3 C3A F2B -172.6(12)
O6 S3 C3A F2B 65.2(14)
N201 S3 C3A F2B -58.3(13)
O5 S3 C3A F1B -53.6(13)
O6 S3 C3A F1B -175.7(11)
N201 S3 C3A F1B 60.8(13)
O5 S3 N201 S4 -115.4(10)
O6 S3 N201 S4 20.0(12)
C3A S3 N201 S4 132.8(10)
O7 S4 N201 S3 25.4(11)
O8 S4 N201 S3 158.9(8)
C4A S4 N201 S3 -90.8(10)
O10 S5 C5A F3C -62.3(15)
O9 S5 C5A F3C 171.5(13)
N102 S5 C5A F3C 60.0(15)
O10 S5 C5A F2C 176.8(13)
O9 S5 C5A F2C 50.6(15)
N102 S5 C5A F2C -60.9(14)
O10 S5 C5A F1C 59.2(15)
O9 S5 C5A F1C -67.1(14)
N102 S5 C5A F1C -178.6(12)
O12 S6 C6A F5C 63.8(15)
O11 S6 C6A F5C -62.6(14)
N102 S6 C6A F5C 178.9(13)
O12 S6 C6A F6C -172.4(13)
O11 S6 C6A F6C 61.1(14)
N102 S6 C6A F6C -57.3(14)
O12 S6 C6A F4C -56.4(14)
O11 S6 C6A F4C 177.2(12)
N102 S6 C6A F4C 58.7(13)
O10 S5 N102 S6 20.5(14)
O9 S5 N102 S6 158.0(10)
C5A S5 N102 S6 -93.4(11)
O12 S6 N102 S5 -85.9(12)
O11 S6 N102 S5 57.8(14)
C6A S6 N102 S5 163.5(11)
O13 S7 C7A F2D -66.6(14)
O14 S7 C7A F2D 59.6(14)
N103 S7 C7A F2D -179.0(12)
O13 S7 C7A F1D 174.0(12)
O14 S7 C7A F1D -59.8(14)
N103 S7 C7A F1D 61.5(14)
O13 S7 C7A F3D 55.3(14)
O14 S7 C7A F3D -178.5(12)
N103 S7 C7A F3D -57.1(14)
O16 S8 C8A F5D 60.0(15)
O15 S8 C8A F5D -66.2(14)
N103 S8 C8A F5D -177.8(13)
O16 S8 C8A F6D -179.9(13)
O15 S8 C8A F6D 53.9(15)
N103 S8 C8A F6D -57.7(14)
O16 S8 C8A F4D -59.5(15)
O15 S8 C8A F4D 174.2(13)
N103 S8 C8A F4D 62.6(14)
O13 S7 N103 S8 144.1(11)
O14 S7 N103 S8 7.4(13)
C7A S7 N103 S8 -106.4(11)
O16 S8 N103 S7 25.7(13)
O15 S8 N103 S7 161.9(9)
C8A S8 N103 S7 -88.4(11)
O17 S9 C9A F3E -49.9(16)
O18 S9 C9A F3E 73.0(16)
N104 S9 C9A F3E -164.3(13)
O17 S9 C9A F2E 72.0(16)
O18 S9 C9A F2E -165.0(14)
N104 S9 C9A F2E -42.4(16)
O17 S9 C9A F1E -171.6(13)
O18 S9 C9A F1E -48.7(15)
N104 S9 C9A F1E 74.0(14)
O19 S10 C10A F5E -65.5(14)
O20 S10 C10A F5E 57.6(14)
N104 S10 C10A F5E 172.0(13)
O19 S10 C10A F4E 55.7(14)
O20 S10 C10A F4E 178.8(12)
N104 S10 C10A F4E -66.8(14)
O19 S10 C10A F6E 175.7(13)
O20 S10 C10A F6E -61.2(14)
N104 S10 C10A F6E 53.2(14)
O19 S10 N104 S9 2.3(14)
O20 S10 N104 S9 -136.0(10)
C10A S10 N104 S9 115.0(11)
O17 S9 N104 S10 151.1(12)
O18 S9 N104 S10 10.4(15)
C9A S9 N104 S10 -98.1(12)
O22 S11 C11A F1F 56(2)
O21 S11 C11A F1F 178(2)
N105 S11 C11A F1F -74(2)
O22 S11 C11A F3F -63(2)
O21 S11 C11A F3F 60(2)
N105 S11 C11A F3F 167.1(18)
O22 S11 C11A F2F 178.0(18)
O21 S11 C11A F2F -60(2)
N105 S11 C11A F2F 47.7(19)
O23 S12 C12A F4F 65(2)
O24 S12 C12A F4F -60(2)
N105 S12 C12A F4F -171.5(18)
O23 S12 C12A F5F -174.8(19)
O24 S12 C12A F5F 60(2)
N105 S12 C12A F5F -52(2)
O23 S12 C12A F6F -56(2)
O24 S12 C12A F6F 178.9(19)
N105 S12 C12A F6F 67(2)
O23 S12 N105 S11 42(2)
O24 S12 N105 S11 172.5(15)
C12A S12 N105 S11 -77.4(18)
O22 S11 N105 S12 10(2)
O21 S11 N105 S12 -119.1(18)
C11A S11 N105 S12 129.7(17)
O26 S13 C13A F3G -6(4)
O25 S13 C13A F3G -132(3)
N106 S13 C13A F3G 116(3)
O26 S13 C13A F2G 123(3)
O25 S13 C13A F2G -3(3)
N106 S13 C13A F2G -115(3)
O26 S13 C13A F1G -122(3)
O25 S13 C13A F1G 112(3)
N106 S13 C13A F1G 0(3)
O27 S14 C14A F6G 24(4)
O28 S14 C14A F6G 152(4)
N106 S14 C14A F6G -96(3)
O27 S14 C14A F4G 154(4)
O28 S14 C14A F4G -78(4)
N106 S14 C14A F4G 35(3)
O27 S14 C14A F5G -95(4)
O28 S14 C14A F5G 33(4)
N106 S14 C14A F5G 145(3)
O27 S14 N106 S13 -24(4)
O28 S14 N106 S13 -158(3)
C14A S14 N106 S13 96(4)
O26 S13 N106 S14 74(4)
O25 S13 N106 S14 -155(3)
C13A S13 N106 S14 -44(4)

loop_
_platon_squeeze_void_nr
_platon_squeeze_void_average_x
_platon_squeeze_void_average_y
_platon_squeeze_void_average_z
_platon_squeeze_void_volume
_platon_squeeze_void_count_electrons
_platon_squeeze_void_content
1 -0.004 0.303 0.463 91 21 ' '
2 0.004 0.697 0.537 91 21 ' '
3 0.008 0.464 0.500 6 0 ' '
4 0.050 0.356 0.230 10 1 ' '
5 0.092 0.625 0.983 8 1 ' '
6 0.204 0.201 0.128 9 1 ' '
7 0.296 0.701 0.372 9 1 ' '
8 0.496 0.197 0.963 91 21 ' '
9 0.408 0.125 0.517 8 1 ' '
10 0.504 0.803 0.037 90 21 ' '
11 0.450 0.856 0.270 10 1 ' '
12 0.492 0.964 0.000 6 0 ' '
13 0.509 0.038 0.000 6 0 ' '
14 0.550 0.144 0.730 10 1 ' '
15 0.592 0.875 0.483 8 1 ' '
16 0.704 0.299 0.628 9 1 ' '
17 0.796 0.799 0.872 9 1 ' '
18 0.908 0.375 0.017 8 1 ' '
19 0.950 0.644 0.770 10 1 ' '
20 0.991 0.538 0.500 6 0 ' '
